data_7005056
loop_
_publ_author_name
'Nagataki, Takayuki'
'Ishii, Kenta'
'Tachi, Yoshimitsu'
'Itoh, Shinobu'

_publ_section_title
;
 Ligand effects on Ni(II)-catalysed alkane-hydroxylation with m-CPBA.
;
_journal_issue 11
_journal_name_full 'Dalton transactions (Cambridge, England : 2003)'
_journal_page_first 1120
_journal_page_last 1128
_journal_paper_doi 10.1039/b615503k
_journal_year 2007
_chemical_formula_moiety 'C29 H38 N5 Ni O4, N O3 '
_chemical_formula_sum 'C29 H38 N6 Ni O7'
_chemical_formula_weight 641.36
_space_group_IT_number 2
_symmetry_cell_setting triclinic
_symmetry_Int_Tables_number 2
_symmetry_space_group_name_Hall '-P 1'
_symmetry_space_group_name_H-M 'P -1'
_cell_angle_alpha 96.61(2)
_cell_angle_beta 92.99(2)
_cell_angle_gamma 89.191(20)
_cell_formula_units_Z 4
_cell_length_a 11.123(5)
_cell_length_b 12.914(7)
_cell_length_c 22.138(13)
_cell_measurement_reflns_used 19854
_cell_measurement_temperature 171.1
_cell_measurement_theta_max 27.5
_cell_measurement_theta_min 3.0
_cell_volume 3154(3)
_computing_cell_refinement PROCESS-AUTO
_computing_data_collection PROCESS-AUTO
_computing_data_reduction CrystalStructure
_computing_molecular_graphics ORTEP3
_computing_publication_material 'CrystalStructure 3.7.0'
_computing_structure_refinement CRYSTALS
_computing_structure_solution SIR92
_diffrn_detector_area_resol_mean 10.00
_diffrn_measured_fraction_theta_full 0.953
_diffrn_measured_fraction_theta_max 0.953
_diffrn_measurement_device_type 'Rigaku RAXIS-RAPID'
_diffrn_measurement_method \w
_diffrn_radiation_type 'Mo K\a'
_diffrn_radiation_wavelength 0.71075
_diffrn_reflns_av_R_equivalents 0.045
_diffrn_reflns_limit_h_max 14
_diffrn_reflns_limit_h_min -13
_diffrn_reflns_limit_k_max 16
_diffrn_reflns_limit_k_min -16
_diffrn_reflns_limit_l_max 28
_diffrn_reflns_limit_l_min -28
_diffrn_reflns_number 30130
_diffrn_reflns_theta_full 27.49
_diffrn_reflns_theta_max 27.49
_exptl_absorpt_coefficient_mu 0.669
_exptl_absorpt_correction_T_max 0.905
_exptl_absorpt_correction_T_min 0.590
_exptl_absorpt_correction_type multi-scan
_exptl_absorpt_process_details
;
Higashi, T. (1995). Program for Absorption Correction.
Rigaku Corporation, Tokyo, Japan.
;
_exptl_crystal_colour blue
_exptl_crystal_density_diffrn 1.350
_exptl_crystal_density_method 'not measured'
_exptl_crystal_description block
_exptl_crystal_F_000 1352.00
_exptl_crystal_size_max 0.23
_exptl_crystal_size_mid 0.22
_exptl_crystal_size_min 0.15
_refine_diff_density_max 1.32
_refine_diff_density_min -0.34
_refine_ls_extinction_method none
_refine_ls_goodness_of_fit_ref 1.000
_refine_ls_hydrogen_treatment refall
_refine_ls_number_parameters 851
_refine_ls_number_reflns 8700
_refine_ls_R_factor_gt 0.0399
_refine_ls_shift/su_max 0.0000
_refine_ls_structure_factor_coef F
_refine_ls_weighting_details 'w = 1/[0.0007Fo^2^ + 0.7500\s(Fo^2^) + 0.0200]'
_refine_ls_weighting_scheme calc
_refine_ls_wR_factor_ref 0.0538
_reflns_number_gt 6756
_reflns_number_total 13799
_reflns_threshold_expression F^2^>2.0\s(F^2^)
_cod_data_source_file b615503k.txt
_cod_data_source_block '_[Ni(DtbpPym2H)(NO3)(MeCN)]NO3_(3b)'
_cod_original_formula_sum 'C29 H38 N6 Ni O7 '
_cod_database_code 7005056

loop_
_symmetry_equiv_pos_site_id
_symmetry_equiv_pos_as_xyz
1 +X,+Y,+Z
2 -X,-Y,-Z

loop_
_atom_site_label
_atom_site_type_symbol
_atom_site_fract_x
_atom_site_fract_y
_atom_site_fract_z
_atom_site_U_iso_or_equiv
_atom_site_adp_type
_atom_site_occupancy
_atom_site_symmetry_multiplicity
_atom_site_calc_flag
_atom_site_refinement_flags
_atom_site_disorder_assembly
_atom_site_disorder_group
Ni(1) Ni 0.51457(4) 0.65124(4) 0.84609(2) 0.02533(14) Uani 1.00 1 d . . .
Ni(2) Ni -0.04587(4) 0.15040(4) 0.85045(2) 0.02466(14) Uani 1.00 1 d . . .
O(1) O 0.50958(19) 0.56166(19) 0.75804(11) 0.0250(7) Uani 1.00 1 d . . .
O(2) O 0.5141(2) 0.7440(2) 0.92986(12) 0.0332(7) Uani 1.00 1 d . . .
O(3) O 0.6737(2) 0.8365(2) 0.91988(16) 0.0593(11) Uani 1.00 1 d . . .
O(4) O 0.5576(3) 0.8788(2) 0.99249(18) 0.0842(14) Uani 1.00 1 d . . .
O(5) O -0.0524(2) 0.06066(19) 0.76224(11) 0.0285(7) Uani 1.00 1 d . . .
O(6) O -0.0332(2) 0.2446(2) 0.93391(11) 0.0308(7) Uani 1.00 1 d . . .
O(7) O -0.1980(2) 0.3342(2) 0.92486(16) 0.0634(11) Uani 1.00 1 d . . .
O(8) O -0.0645(3) 0.3851(2) 0.99191(19) 0.0890(14) Uani 1.00 1 d . . .
O(9) O 0.5708(2) 0.3700(2) 0.76707(13) 0.0445(9) Uani 1.00 1 d . . .
O(10) O 0.3805(2) 0.3524(2) 0.75959(14) 0.0505(10) Uani 1.00 1 d . . .
O(11) O 0.4908(2) 0.2221(2) 0.77863(17) 0.0694(12) Uani 1.00 1 d . . .
O(12) O -0.1247(2) -0.1424(3) 0.77803(16) 0.0808(13) Uani 1.00 1 d . . .
O(13) O 0.0563(2) -0.1434(2) 0.75372(17) 0.0612(11) Uani 1.00 1 d . . .
O(14) O -0.0183(3) -0.2834(2) 0.77630(18) 0.0748(13) Uani 1.00 1 d . . .
N(1) N 0.3286(2) 0.6672(2) 0.84001(12) 0.0242(8) Uani 1.00 1 d . . .
N(2) N 0.5072(2) 0.7822(2) 0.80116(13) 0.0280(9) Uani 1.00 1 d . . .
N(3) N 0.4644(2) 0.5306(2) 0.89398(13) 0.0264(8) Uani 1.00 1 d . . .
N(4) N 0.5838(3) 0.8221(2) 0.94692(16) 0.0360(10) Uani 1.00 1 d . . .
N(5) N 0.6933(2) 0.6194(2) 0.85269(13) 0.0314(9) Uani 1.00 1 d . . .
N(6) N 0.1380(2) 0.1710(2) 0.84449(12) 0.0211(8) Uani 1.00 1 d . . .
N(7) N -0.0564(2) 0.2817(2) 0.80670(13) 0.0273(9) Uani 1.00 1 d . . .
N(8) N 0.0213(2) 0.0305(2) 0.89768(12) 0.0257(8) Uani 1.00 1 d . . .
N(9) N -0.1001(2) 0.3230(2) 0.94958(14) 0.0335(10) Uani 1.00 1 d . . .
N(10) N -0.2215(2) 0.1157(2) 0.85679(13) 0.0305(9) Uani 1.00 1 d . . .
N(11) N 0.4799(2) 0.3126(2) 0.76893(13) 0.0318(10) Uani 1.00 1 d . . .
N(12) N -0.0296(3) -0.1920(2) 0.76936(16) 0.0381(11) Uani 1.00 1 d . . .
C(1) C 0.2733(2) 0.5918(2) 0.79064(17) 0.0263(10) Uani 1.00 1 d . . .
C(2) C 0.3087(2) 0.6057(2) 0.72832(17) 0.0247(10) Uani 1.00 1 d . . .
C(3) C 0.2227(3) 0.6374(2) 0.68535(18) 0.0303(11) Uani 1.00 1 d . . .
C(4) C 0.2515(3) 0.6480(3) 0.62718(18) 0.0340(12) Uani 1.00 1 d . . .
C(5) C 0.3699(3) 0.6291(3) 0.61175(19) 0.0401(13) Uani 1.00 1 d . . .
C(6) C 0.4612(3) 0.5984(3) 0.65261(18) 0.0315(11) Uani 1.00 1 d . . .
C(7) C 0.4274(3) 0.5877(2) 0.71152(17) 0.0276(10) Uani 1.00 1 d . . .
C(8) C 0.1573(3) 0.6868(3) 0.5811(2) 0.0470(14) Uani 1.00 1 d . . .
C(9) C 0.0298(4) 0.6518(5) 0.5958(2) 0.097(2) Uani 1.00 1 d . . .
C(10) C 0.1822(4) 0.6428(4) 0.5168(2) 0.0706(18) Uani 1.00 1 d . . .
C(11) C 0.1607(4) 0.8042(4) 0.5874(2) 0.078(2) Uani 1.00 1 d . . .
C(12) C 0.5891(3) 0.5715(3) 0.62978(18) 0.0353(12) Uani 1.00 1 d . . .
C(13) C 0.6037(3) 0.4527(3) 0.6244(2) 0.0457(13) Uani 1.00 1 d . . .
C(14) C 0.6068(3) 0.6062(4) 0.5669(2) 0.0609(16) Uani 1.00 1 d . . .
C(15) C 0.6892(3) 0.6245(3) 0.6720(2) 0.0425(13) Uani 1.00 1 d . . .
C(16) C 0.3002(3) 0.7759(2) 0.82821(18) 0.0279(10) Uani 1.00 1 d . . .
C(17) C 0.3941(3) 0.8170(2) 0.79056(18) 0.0276(10) Uani 1.00 1 d . . .
C(18) C 0.3680(3) 0.8889(2) 0.75111(19) 0.0360(12) Uani 1.00 1 d . . .
C(19) C 0.4626(4) 0.9318(3) 0.7238(2) 0.0477(14) Uani 1.00 1 d . . .
C(20) C 0.5785(3) 0.8999(3) 0.7370(2) 0.0440(13) Uani 1.00 1 d . . .
C(21) C 0.5972(3) 0.8232(2) 0.77570(19) 0.0350(12) Uani 1.00 1 d . . .
C(22) C 0.2876(3) 0.6418(2) 0.89815(17) 0.0276(10) Uani 1.00 1 d . . .
C(23) C 0.3530(3) 0.5447(2) 0.91556(17) 0.0274(10) Uani 1.00 1 d . . .
C(24) C 0.3038(3) 0.4771(3) 0.95119(17) 0.0330(11) Uani 1.00 1 d . . .
C(25) C 0.3707(3) 0.3925(3) 0.96669(18) 0.0355(12) Uani 1.00 1 d . . .
C(26) C 0.4844(3) 0.3769(3) 0.94467(18) 0.0365(12) Uani 1.00 1 d . . .
C(27) C 0.5281(3) 0.4466(2) 0.90883(17) 0.0310(11) Uani 1.00 1 d . . .
C(28) C 0.7909(3) 0.6006(2) 0.86442(17) 0.0305(11) Uani 1.00 1 d . . .
C(29) C 0.9162(3) 0.5765(3) 0.8805(2) 0.0459(14) Uani 1.00 1 d . . .
C(30) C 0.1877(3) 0.0988(2) 0.79458(17) 0.0281(10) Uani 1.00 1 d . . .
C(31) C 0.1360(3) 0.1161(2) 0.73227(17) 0.0254(10) Uani 1.00 1 d . . .
C(32) C 0.2069(3) 0.1554(3) 0.69098(18) 0.0337(11) Uani 1.00 1 d . . .
C(33) C 0.1601(3) 0.1732(3) 0.63481(19) 0.0385(12) Uani 1.00 1 d . . .
C(34) C 0.0399(3) 0.1481(3) 0.61996(19) 0.0418(13) Uani 1.00 1 d . . .
C(35) C -0.0360(3) 0.1060(3) 0.65919(18) 0.0332(11) Uani 1.00 1 d . . .
C(36) C 0.0149(3) 0.0927(2) 0.71628(17) 0.0268(10) Uani 1.00 1 d . . .
C(37) C 0.2362(4) 0.2235(4) 0.5892(2) 0.0517(15) Uani 1.00 1 d . . .
C(38) C 0.3703(4) 0.2011(6) 0.6002(2) 0.130(3) Uani 1.00 1 d . . .
C(39) C 0.2193(7) 0.3385(5) 0.6006(3) 0.144(3) Uani 1.00 1 d . . .
C(40) C 0.1992(4) 0.1839(5) 0.5248(2) 0.089(2) Uani 1.00 1 d . . .
C(41) C -0.1640(3) 0.0707(3) 0.63783(18) 0.0373(12) Uani 1.00 1 d . . .
C(42) C -0.1960(4) 0.0995(4) 0.5724(2) 0.0673(18) Uani 1.00 1 d . . .
C(43) C -0.1683(3) -0.0477(3) 0.6342(2) 0.0464(14) Uani 1.00 1 d . . .
C(44) C -0.2585(3) 0.1228(3) 0.6787(2) 0.0441(13) Uani 1.00 1 d . . .
C(45) C 0.1565(2) 0.2805(2) 0.83450(18) 0.0294(10) Uani 1.00 1 d . . .
C(46) C 0.0529(3) 0.3195(2) 0.79622(17) 0.0256(10) Uani 1.00 1 d . . .
C(47) C 0.0665(3) 0.3922(2) 0.75622(19) 0.0345(12) Uani 1.00 1 d . . .
C(48) C -0.0358(3) 0.4334(3) 0.7288(2) 0.0430(13) Uani 1.00 1 d . . .
C(49) C -0.1474(3) 0.3983(3) 0.7422(2) 0.0423(13) Uani 1.00 1 d . . .
C(50) C -0.1538(3) 0.3218(2) 0.77935(19) 0.0331(11) Uani 1.00 1 d . . .
C(51) C 0.1936(2) 0.1439(2) 0.90322(17) 0.0287(10) Uani 1.00 1 d . . .
C(52) C 0.1372(3) 0.0465(2) 0.91869(16) 0.0264(10) Uani 1.00 1 d . . .
C(53) C 0.1967(3) -0.0219(2) 0.95462(17) 0.0295(11) Uani 1.00 1 d . . .
C(54) C 0.1376(3) -0.1071(2) 0.96848(18) 0.0345(12) Uani 1.00 1 d . . .
C(55) C 0.0192(3) -0.1241(2) 0.94682(18) 0.0341(12) Uani 1.00 1 d . . .
C(56) C -0.0353(3) -0.0539(2) 0.91213(17) 0.0290(11) Uani 1.00 1 d . . .
C(57) C -0.3170(3) 0.0963(2) 0.86572(18) 0.0287(11) Uani 1.00 1 d . . .
C(58) C -0.4402(3) 0.0704(3) 0.8794(2) 0.0424(13) Uani 1.00 1 d . . .
H(381) H 0.3918 0.2137 0.6425 0.165 Uiso 1.00 1 c R . .
H(382) H 0.3861 0.1302 0.5861 0.165 Uiso 1.00 1 c R . .
H(3) H 0.1426 0.6518 0.6970 0.036 Uiso 1.00 1 c R . .
H(5) H 0.3903 0.6374 0.5715 0.049 Uiso 1.00 1 c R . .
H(11) H 0.2963 0.5234 0.7987 0.031 Uiso 1.00 1 c R . .
H(12) H 0.1883 0.5991 0.7915 0.032 Uiso 1.00 1 c R . .
H(18) H 0.2871 0.9092 0.7424 0.044 Uiso 1.00 1 c R . .
H(19) H 0.4473 0.9826 0.6965 0.060 Uiso 1.00 1 c R . .
H(20) H 0.6447 0.9297 0.7199 0.055 Uiso 1.00 1 c R . .
H(21) H 0.6770 0.7995 0.7841 0.042 Uiso 1.00 1 c R . .
H(24) H 0.2247 0.4887 0.9649 0.039 Uiso 1.00 1 c R . .
H(25) H 0.3393 0.3458 0.9920 0.043 Uiso 1.00 1 c R . .
H(26) H 0.5319 0.3187 0.9542 0.043 Uiso 1.00 1 c R . .
H(27) H 0.6063 0.4352 0.8939 0.037 Uiso 1.00 1 c R . .
H(32) H 0.2892 0.1701 0.7017 0.040 Uiso 1.00 1 c R . .
H(34) H 0.0074 0.1603 0.5808 0.051 Uiso 1.00 1 c R . .
H(47) H 0.1444 0.4137 0.7475 0.041 Uiso 1.00 1 c R . .
H(48) H -0.0294 0.4844 0.7014 0.053 Uiso 1.00 1 c R . .
H(49) H -0.2190 0.4276 0.7257 0.051 Uiso 1.00 1 c R . .
H(50) H -0.2308 0.2957 0.7862 0.040 Uiso 1.00 1 c R . .
H(53) H 0.2776 -0.0093 0.9693 0.035 Uiso 1.00 1 c R . .
H(54) H 0.1772 -0.1546 0.9928 0.041 Uiso 1.00 1 c R . .
H(55) H -0.0232 -0.1832 0.9559 0.041 Uiso 1.00 1 c R . .
H(56) H -0.1165 -0.0653 0.8977 0.035 Uiso 1.00 1 c R . .
H(91) H -0.0286 0.6775 0.5683 0.121 Uiso 1.00 1 c R . .
H(92) H 0.0269 0.5778 0.5917 0.121 Uiso 1.00 1 c R . .
H(93) H 0.0133 0.6786 0.6363 0.121 Uiso 1.00 1 c R . .
H(101) H 0.2327 0.6891 0.4995 0.084 Uiso 1.00 1 c R . .
H(102) H 0.1084 0.6348 0.4931 0.084 Uiso 1.00 1 c R . .
H(103) H 0.2211 0.5769 0.5171 0.085 Uiso 1.00 1 c R . .
H(111) H 0.1607 0.8305 0.6293 0.095 Uiso 1.00 1 c R . .
H(112) H 0.0919 0.8301 0.5665 0.095 Uiso 1.00 1 c R . .
H(113) H 0.2316 0.8260 0.5705 0.095 Uiso 1.00 1 c R . .
H(131) H 0.5588 0.4222 0.5893 0.054 Uiso 1.00 1 c R . .
H(132) H 0.6864 0.4346 0.6210 0.054 Uiso 1.00 1 c R . .
H(133) H 0.5750 0.4275 0.6596 0.054 Uiso 1.00 1 c R . .
H(141) H 0.6850 0.5863 0.5545 0.074 Uiso 1.00 1 c R . .
H(142) H 0.5482 0.5741 0.5383 0.074 Uiso 1.00 1 c R . .
H(143) H 0.5982 0.6798 0.5691 0.074 Uiso 1.00 1 c R . .
H(151) H 0.6726 0.6971 0.6792 0.051 Uiso 1.00 1 c R . .
H(152) H 0.6931 0.5953 0.7095 0.051 Uiso 1.00 1 c R . .
H(153) H 0.7641 0.6139 0.6533 0.051 Uiso 1.00 1 c R . .
H(161) H 0.2239 0.7776 0.8069 0.034 Uiso 1.00 1 c R . .
H(162) H 0.2978 0.8189 0.8660 0.034 Uiso 1.00 1 c R . .
H(01) H 0.5160 0.4845 0.7524 0.030 Uiso 1.00 1 c R . .
H(221) H 0.3042 0.6984 0.9287 0.033 Uiso 1.00 1 c R . .
H(222) H 0.2034 0.6295 0.8945 0.033 Uiso 1.00 1 c R . .
H(291) H 0.9665 0.6292 0.8692 0.056 Uiso 1.00 1 c R . .
H(292) H 0.9378 0.5110 0.8595 0.056 Uiso 1.00 1 c R . .
H(293) H 0.9260 0.5736 0.9231 0.056 Uiso 1.00 1 c R . .
H(301) H 0.2723 0.1080 0.7955 0.034 Uiso 1.00 1 c R . .
H(302) H 0.1708 0.0293 0.8015 0.033 Uiso 1.00 1 c R . .
H(383) H 0.4164 0.2448 0.5786 0.165 Uiso 1.00 1 c R . .
H(391) H 0.1364 0.3543 0.6049 0.179 Uiso 1.00 1 c R . .
H(392) H 0.2639 0.3646 0.6368 0.179 Uiso 1.00 1 c R . .
H(393) H 0.2470 0.3701 0.5672 0.179 Uiso 1.00 1 c R . .
H(401) H 0.2415 0.2205 0.4978 0.107 Uiso 1.00 1 c R . .
H(402) H 0.2176 0.1116 0.5176 0.108 Uiso 1.00 1 c R . .
H(403) H 0.1151 0.1943 0.5180 0.108 Uiso 1.00 1 c R . .
H(421) H -0.2758 0.0779 0.5602 0.083 Uiso 1.00 1 c R . .
H(422) H -0.1903 0.1728 0.5722 0.082 Uiso 1.00 1 c R . .
H(423) H -0.1414 0.0653 0.5449 0.082 Uiso 1.00 1 c R . .
H(431) H -0.1665 -0.0680 0.6742 0.055 Uiso 1.00 1 c R . .
H(432) H -0.2404 -0.0720 0.6125 0.055 Uiso 1.00 1 c R . .
H(433) H -0.1009 -0.0771 0.6136 0.055 Uiso 1.00 1 c R . .
H(441) H -0.2374 0.1135 0.7199 0.053 Uiso 1.00 1 c R . .
H(442) H -0.2623 0.1952 0.6745 0.053 Uiso 1.00 1 c R . .
H(443) H -0.3347 0.0923 0.6673 0.053 Uiso 1.00 1 c R . .
H(451) H 0.1623 0.3223 0.8727 0.035 Uiso 1.00 1 c R . .
H(452) H 0.2290 0.2854 0.8142 0.034 Uiso 1.00 1 c R . .
H(05) H -0.0699 -0.0129 0.7620 0.035 Uiso 1.00 1 c R . .
H(511) H 0.2776 0.1329 0.8995 0.034 Uiso 1.00 1 c R . .
H(512) H 0.1804 0.1992 0.9344 0.034 Uiso 1.00 1 c R . .
H(581) H -0.4374 0.0282 0.9118 0.053 Uiso 1.00 1 c R . .
H(582) H -0.4790 0.0336 0.8443 0.053 Uiso 1.00 1 c R . .
H(583) H -0.4837 0.1328 0.8909 0.053 Uiso 1.00 1 c R . .

loop_
_atom_site_aniso_label
_atom_site_aniso_U_11
_atom_site_aniso_U_22
_atom_site_aniso_U_33
_atom_site_aniso_U_12
_atom_site_aniso_U_13
_atom_site_aniso_U_23
Ni(1) 0.0240(2) 0.0264(2) 0.0256(2) 0.0002(2) 0.0012(2) 0.0033(2)
Ni(2) 0.0221(2) 0.0274(2) 0.0249(2) -0.0003(2) 0.0008(2) 0.0051(2)
O(1) 0.0257(13) 0.0260(14) 0.0229(14) 0.0031(10) -0.0023(11) 0.0035(11)
O(2) 0.0385(15) 0.0329(16) 0.0277(16) -0.0102(12) 0.0027(12) -0.0003(13)
O(3) 0.0474(18) 0.061(2) 0.069(2) -0.0228(16) 0.0226(17) -0.0077(18)
O(4) 0.109(3) 0.071(2) 0.067(2) -0.043(2) 0.043(2) -0.037(2)
O(5) 0.0332(14) 0.0319(16) 0.0223(15) -0.0129(11) 0.0022(11) 0.0091(12)
O(6) 0.0328(14) 0.0332(16) 0.0263(15) 0.0088(12) 0.0029(11) 0.0031(12)
O(7) 0.0380(17) 0.070(2) 0.075(2) 0.0216(15) -0.0117(17) -0.0143(19)
O(8) 0.095(2) 0.070(2) 0.085(3) 0.034(2) -0.040(2) -0.039(2)
O(9) 0.0260(14) 0.0437(18) 0.063(2) -0.0001(13) 0.0019(14) 0.0011(15)
O(10) 0.0313(16) 0.0410(19) 0.080(2) -0.0025(13) 0.0061(15) 0.0107(17)
O(11) 0.078(2) 0.035(2) 0.098(3) 0.0015(16) -0.014(2) 0.025(2)
O(12) 0.0361(18) 0.132(3) 0.065(2) 0.032(2) -0.0028(17) -0.024(2)
O(13) 0.0404(17) 0.048(2) 0.099(2) -0.0102(15) -0.0079(18) 0.031(2)
O(14) 0.093(2) 0.042(2) 0.096(3) -0.0122(19) 0.018(2) 0.026(2)
N(1) 0.0283(16) 0.0254(18) 0.0194(17) 0.0011(13) 0.0049(13) 0.0028(14)
N(2) 0.0275(16) 0.0242(18) 0.032(2) -0.0021(13) 0.0066(14) 0.0018(15)
N(3) 0.0271(16) 0.0267(18) 0.0243(18) 0.0023(13) -0.0025(14) 0.0002(14)
N(4) 0.047(2) 0.030(2) 0.030(2) 0.0000(17) -0.0031(17) -0.0007(16)
N(5) 0.0296(18) 0.037(2) 0.028(2) 0.0006(14) -0.0000(14) 0.0044(15)
N(6) 0.0245(15) 0.0204(16) 0.0191(17) -0.0007(12) 0.0005(12) 0.0051(13)
N(7) 0.0222(16) 0.0246(18) 0.034(2) 0.0007(13) -0.0030(14) 0.0019(15)
N(8) 0.0297(17) 0.0296(19) 0.0179(17) 0.0017(13) 0.0046(13) 0.0014(14)
N(9) 0.041(2) 0.035(2) 0.0244(19) 0.0045(16) -0.0002(16) 0.0048(16)
N(10) 0.0272(17) 0.037(2) 0.0280(19) -0.0033(14) 0.0001(14) 0.0073(15)
N(11) 0.036(2) 0.034(2) 0.0271(19) -0.0030(16) 0.0025(15) 0.0083(16)
N(12) 0.036(2) 0.041(2) 0.038(2) 0.0023(17) 0.0019(16) 0.0029(18)
C(1) 0.0238(18) 0.025(2) 0.030(2) 0.0026(15) 0.0008(16) 0.0029(17)
C(2) 0.0288(19) 0.024(2) 0.023(2) 0.0017(15) 0.0033(16) 0.0060(16)
C(3) 0.028(2) 0.032(2) 0.031(2) 0.0042(16) -0.0028(17) 0.0053(18)
C(4) 0.032(2) 0.042(2) 0.029(2) 0.0047(18) -0.0026(18) 0.012(2)
C(5) 0.036(2) 0.059(3) 0.027(2) 0.011(2) 0.0047(18) 0.015(2)
C(6) 0.031(2) 0.035(2) 0.030(2) 0.0037(17) 0.0060(17) 0.0078(19)
C(7) 0.031(2) 0.024(2) 0.028(2) 0.0021(16) -0.0009(17) 0.0041(17)
C(8) 0.042(2) 0.072(3) 0.032(2) 0.017(2) 0.003(2) 0.024(2)
C(9) 0.040(2) 0.189(7) 0.075(4) 0.003(3) -0.016(2) 0.077(4)
C(10) 0.073(3) 0.097(4) 0.041(3) 0.030(3) -0.016(2) 0.015(3)
C(11) 0.092(4) 0.087(4) 0.058(3) 0.040(3) -0.006(3) 0.033(3)
C(12) 0.030(2) 0.046(2) 0.031(2) 0.0060(18) 0.0062(18) 0.007(2)
C(13) 0.036(2) 0.058(3) 0.040(2) 0.004(2) 0.006(2) -0.006(2)
C(14) 0.043(2) 0.097(4) 0.046(3) 0.017(2) 0.018(2) 0.017(2)
C(15) 0.029(2) 0.050(2) 0.048(2) 0.0055(19) 0.010(2) 0.003(2)
C(16) 0.032(2) 0.023(2) 0.031(2) 0.0046(16) 0.0084(17) 0.0087(17)
C(17) 0.030(2) 0.021(2) 0.031(2) 0.0029(16) 0.0092(17) -0.0029(17)
C(18) 0.038(2) 0.027(2) 0.044(2) 0.0101(18) 0.013(2) 0.008(2)
C(19) 0.062(2) 0.038(2) 0.051(3) 0.011(2) 0.026(2) 0.027(2)
C(20) 0.050(2) 0.037(2) 0.051(3) -0.002(2) 0.027(2) 0.015(2)
C(21) 0.034(2) 0.029(2) 0.043(2) -0.0036(17) 0.0104(19) -0.001(2)
C(22) 0.0275(19) 0.029(2) 0.026(2) -0.0019(16) 0.0026(16) 0.0015(17)
C(23) 0.034(2) 0.028(2) 0.019(2) -0.0031(16) -0.0002(16) -0.0001(17)
C(24) 0.038(2) 0.037(2) 0.022(2) -0.0063(18) -0.0023(17) 0.0004(18)
C(25) 0.048(2) 0.032(2) 0.028(2) -0.0090(19) -0.005(2) 0.0095(19)
C(26) 0.051(2) 0.026(2) 0.031(2) 0.0008(19) -0.014(2) -0.0006(19)
C(27) 0.033(2) 0.030(2) 0.028(2) 0.0023(17) -0.0057(18) 0.0023(19)
C(28) 0.037(2) 0.030(2) 0.025(2) -0.0035(17) 0.0041(18) 0.0047(18)
C(29) 0.034(2) 0.054(3) 0.051(3) 0.004(2) -0.003(2) 0.012(2)
C(30) 0.0270(19) 0.029(2) 0.028(2) 0.0022(16) 0.0054(16) 0.0013(17)
C(31) 0.0308(19) 0.026(2) 0.021(2) -0.0029(15) 0.0048(16) 0.0048(16)
C(32) 0.032(2) 0.039(2) 0.030(2) -0.0060(18) 0.0023(18) 0.0009(19)
C(33) 0.045(2) 0.047(2) 0.027(2) -0.016(2) 0.0060(19) 0.012(2)
C(34) 0.052(2) 0.053(2) 0.023(2) -0.023(2) -0.0055(19) 0.017(2)
C(35) 0.040(2) 0.037(2) 0.023(2) -0.0133(18) -0.0029(18) 0.0068(18)
C(36) 0.035(2) 0.024(2) 0.023(2) -0.0060(16) 0.0072(16) 0.0059(17)
C(37) 0.062(3) 0.072(3) 0.026(2) -0.032(2) 0.006(2) 0.018(2)
C(38) 0.064(3) 0.266(10) 0.082(5) -0.050(4) 0.015(3) 0.098(5)
C(39) 0.248(9) 0.071(5) 0.128(6) -0.053(5) 0.113(6) 0.025(4)
C(40) 0.087(4) 0.147(6) 0.035(3) -0.056(4) 0.011(2) 0.012(3)
C(41) 0.043(2) 0.046(2) 0.025(2) -0.020(2) -0.0050(19) 0.014(2)
C(42) 0.063(3) 0.101(4) 0.042(3) -0.044(2) -0.024(2) 0.033(3)
C(43) 0.039(2) 0.056(3) 0.042(2) -0.016(2) 0.002(2) -0.005(2)
C(44) 0.040(2) 0.039(2) 0.052(3) -0.012(2) -0.015(2) 0.011(2)
C(45) 0.0231(19) 0.030(2) 0.034(2) 0.0014(16) -0.0035(17) 0.0005(18)
C(46) 0.0287(19) 0.019(2) 0.029(2) -0.0032(15) -0.0003(16) 0.0039(17)
C(47) 0.032(2) 0.028(2) 0.045(2) -0.0064(17) -0.0045(19) 0.008(2)
C(48) 0.044(2) 0.039(2) 0.050(3) -0.007(2) -0.006(2) 0.023(2)
C(49) 0.035(2) 0.036(2) 0.056(3) 0.0021(19) -0.014(2) 0.016(2)
C(50) 0.026(2) 0.029(2) 0.044(2) 0.0023(16) -0.0060(18) 0.005(2)
C(51) 0.0231(19) 0.032(2) 0.029(2) 0.0049(16) -0.0046(16) -0.0022(18)
C(52) 0.031(2) 0.031(2) 0.017(2) 0.0044(16) 0.0055(16) -0.0010(16)
C(53) 0.033(2) 0.035(2) 0.020(2) 0.0053(17) 0.0024(16) 0.0017(17)
C(54) 0.049(2) 0.030(2) 0.024(2) 0.0130(19) 0.0038(19) 0.0026(18)
C(55) 0.048(2) 0.027(2) 0.029(2) -0.0004(18) 0.0074(19) 0.0040(19)
C(56) 0.040(2) 0.028(2) 0.020(2) -0.0064(17) 0.0050(17) 0.0024(17)
C(57) 0.031(2) 0.028(2) 0.027(2) 0.0010(17) 0.0011(17) 0.0038(17)
C(58) 0.030(2) 0.051(2) 0.050(2) -0.0054(19) 0.009(2) 0.018(2)

loop_
_atom_type_symbol
_atom_type_description
_atom_type_scat_dispersion_real
_atom_type_scat_dispersion_imag
_atom_type_scat_source
C C 0.003 0.002
;
International Tables for Crystallography
(1992, Vol. C, Tables 4.2.6.8 and 6.1.1.4)
;
H H 0.000 0.000
;
International Tables for Crystallography
(1992, Vol. C, Table 6.1.1.4)
;
N N 0.006 0.003
;
International Tables for Crystallography
(1992, Vol. C, Tables 4.2.6.8 and 6.1.1.4)
;
Ni Ni 0.339 1.112
;
International Tables for Crystallography
(1992, Vol. C, Tables 4.2.6.8 and 6.1.1.4)
;
O O 0.011 0.006
;
International Tables for Crystallography
(1992, Vol. C, Tables 4.2.6.8 and 6.1.1.4)
;

loop_
_geom_angle_atom_site_label_1
_geom_angle_atom_site_label_2
_geom_angle_atom_site_label_3
_geom_angle
_geom_angle_publ_flag
_geom_angle_site_symmetry_1
_geom_angle_site_symmetry_2
_geom_angle_site_symmetry_3
O(1) Ni(1) O(2) 177.16(9) ? . . .
O(1) Ni(1) N(1) 90.14(9) ? . . .
O(1) Ni(1) N(2) 87.11(10) ? . . .
O(1) Ni(1) N(3) 96.24(10) ? . . .
O(1) Ni(1) N(5) 87.65(10) ? . . .
O(2) Ni(1) N(1) 88.05(10) ? . . .
O(2) Ni(1) N(2) 90.49(11) ? . . .
O(2) Ni(1) N(3) 85.58(11) ? . . .
O(2) Ni(1) N(5) 94.37(10) ? . . .
N(1) Ni(1) N(2) 82.66(11) ? . . .
N(1) Ni(1) N(3) 79.38(11) ? . . .
N(1) Ni(1) N(5) 173.92(12) ? . . .
N(2) Ni(1) N(3) 161.73(11) ? . . .
N(2) Ni(1) N(5) 102.87(12) ? . . .
N(3) Ni(1) N(5) 95.23(12) ? . . .
O(5) Ni(2) O(6) 176.42(10) ? . . .
O(5) Ni(2) N(6) 89.79(9) ? . . .
O(5) Ni(2) N(7) 87.77(10) ? . . .
O(5) Ni(2) N(8) 95.67(10) ? . . .
O(5) Ni(2) N(10) 88.16(10) ? . . .
O(6) Ni(2) N(6) 87.78(10) ? . . .
O(6) Ni(2) N(7) 89.32(11) ? . . .
O(6) Ni(2) N(8) 86.47(10) ? . . .
O(6) Ni(2) N(10) 94.50(10) ? . . .
N(6) Ni(2) N(7) 82.63(11) ? . . .
N(6) Ni(2) N(8) 79.67(11) ? . . .
N(6) Ni(2) N(10) 174.49(12) ? . . .
N(7) Ni(2) N(8) 161.94(11) ? . . .
N(7) Ni(2) N(10) 102.39(12) ? . . .
N(8) Ni(2) N(10) 95.45(12) ? . . .
Ni(1) O(1) C(7) 120.30(19) ? . . .
Ni(1) O(2) N(4) 125.8(2) ? . . .
Ni(2) O(5) C(36) 119.27(19) ? . . .
Ni(2) O(6) N(9) 125.9(2) ? . . .
Ni(1) N(1) C(1) 111.5(2) ? . . .
Ni(1) N(1) C(16) 107.6(2) ? . . .
Ni(1) N(1) C(22) 105.5(2) ? . . .
C(1) N(1) C(16) 110.5(2) ? . . .
C(1) N(1) C(22) 108.2(2) ? . . .
C(16) N(1) C(22) 113.5(2) ? . . .
Ni(1) N(2) C(17) 113.3(2) ? . . .
Ni(1) N(2) C(21) 126.5(2) ? . . .
C(17) N(2) C(21) 119.4(3) ? . . .
Ni(1) N(3) C(23) 112.7(2) ? . . .
Ni(1) N(3) C(27) 129.8(2) ? . . .
C(23) N(3) C(27) 117.4(3) ? . . .
O(2) N(4) O(3) 121.4(3) ? . . .
O(2) N(4) O(4) 116.9(3) ? . . .
O(3) N(4) O(4) 121.7(3) ? . . .
Ni(1) N(5) C(28) 170.7(3) ? . . .
Ni(2) N(6) C(30) 111.75(19) ? . . .
Ni(2) N(6) C(45) 107.46(19) ? . . .
Ni(2) N(6) C(51) 105.2(2) ? . . .
C(30) N(6) C(45) 110.8(2) ? . . .
C(30) N(6) C(51) 108.1(2) ? . . .
C(45) N(6) C(51) 113.4(2) ? . . .
Ni(2) N(7) C(46) 113.3(2) ? . . .
Ni(2) N(7) C(50) 127.8(2) ? . . .
C(46) N(7) C(50) 117.8(3) ? . . .
Ni(2) N(8) C(52) 112.4(2) ? . . .
Ni(2) N(8) C(56) 129.2(2) ? . . .
C(52) N(8) C(56) 118.3(3) ? . . .
O(6) N(9) O(7) 121.5(3) ? . . .
O(6) N(9) O(8) 118.0(3) ? . . .
O(7) N(9) O(8) 120.4(3) ? . . .
Ni(2) N(10) C(57) 173.8(3) ? . . .
O(9) N(11) O(10) 116.8(3) ? . . .
O(9) N(11) O(11) 121.5(3) ? . . .
O(10) N(11) O(11) 121.7(3) ? . . .
O(12) N(12) O(13) 116.9(3) ? . . .
O(12) N(12) O(14) 122.9(3) ? . . .
O(13) N(12) O(14) 120.2(3) ? . . .
N(1) C(1) C(2) 114.8(2) ? . . .
C(1) C(2) C(3) 120.0(3) ? . . .
C(1) C(2) C(7) 120.9(3) ? . . .
C(3) C(2) C(7) 119.1(3) ? . . .
C(2) C(3) C(4) 121.5(3) ? . . .
C(3) C(4) C(5) 118.1(3) ? . . .
C(3) C(4) C(8) 120.9(3) ? . . .
C(5) C(4) C(8) 120.8(3) ? . . .
C(4) C(5) C(6) 123.5(3) ? . . .
C(5) C(6) C(7) 116.4(3) ? . . .
C(5) C(6) C(12) 119.7(3) ? . . .
C(7) C(6) C(12) 123.8(3) ? . . .
O(1) C(7) C(2) 115.6(3) ? . . .
O(1) C(7) C(6) 123.0(3) ? . . .
C(2) C(7) C(6) 121.4(3) ? . . .
C(4) C(8) C(9) 109.3(4) ? . . .
C(4) C(8) C(10) 111.2(3) ? . . .
C(4) C(8) C(11) 108.4(3) ? . . .
C(9) C(8) C(10) 108.7(3) ? . . .
C(9) C(8) C(11) 109.0(4) ? . . .
C(10) C(8) C(11) 110.2(4) ? . . .
C(6) C(12) C(13) 107.4(3) ? . . .
C(6) C(12) C(14) 112.5(3) ? . . .
C(6) C(12) C(15) 112.7(3) ? . . .
C(13) C(12) C(14) 107.8(3) ? . . .
C(13) C(12) C(15) 110.7(3) ? . . .
C(14) C(12) C(15) 105.6(3) ? . . .
N(1) C(16) C(17) 111.0(2) ? . . .
N(2) C(17) C(16) 115.3(3) ? . . .
N(2) C(17) C(18) 122.1(3) ? . . .
C(16) C(17) C(18) 122.5(3) ? . . .
C(17) C(18) C(19) 118.5(3) ? . . .
C(18) C(19) C(20) 119.2(4) ? . . .
C(19) C(20) C(21) 118.8(4) ? . . .
N(2) C(21) C(20) 121.8(3) ? . . .
N(1) C(22) C(23) 109.5(2) ? . . .
N(3) C(23) C(22) 114.5(3) ? . . .
N(3) C(23) C(24) 122.6(3) ? . . .
C(22) C(23) C(24) 122.8(3) ? . . .
C(23) C(24) C(25) 119.3(3) ? . . .
C(24) C(25) C(26) 118.7(3) ? . . .
C(25) C(26) C(27) 119.3(3) ? . . .
N(3) C(27) C(26) 122.7(3) ? . . .
N(5) C(28) C(29) 179.2(4) ? . . .
N(6) C(30) C(31) 113.6(2) ? . . .
C(30) C(31) C(32) 120.4(3) ? . . .
C(30) C(31) C(36) 119.7(3) ? . . .
C(32) C(31) C(36) 119.9(3) ? . . .
C(31) C(32) C(33) 120.8(3) ? . . .
C(32) C(33) C(34) 118.0(3) ? . . .
C(32) C(33) C(37) 121.6(3) ? . . .
C(34) C(33) C(37) 120.4(3) ? . . .
C(33) C(34) C(35) 124.0(3) ? . . .
C(34) C(35) C(36) 115.6(3) ? . . .
C(34) C(35) C(41) 121.2(3) ? . . .
C(36) C(35) C(41) 123.1(3) ? . . .
O(5) C(36) C(31) 116.1(3) ? . . .
O(5) C(36) C(35) 122.2(3) ? . . .
C(31) C(36) C(35) 121.7(3) ? . . .
C(33) C(37) C(38) 111.2(4) ? . . .
C(33) C(37) C(39) 107.7(4) ? . . .
C(33) C(37) C(40) 111.1(4) ? . . .
C(38) C(37) C(39) 107.0(5) ? . . .
C(38) C(37) C(40) 108.8(4) ? . . .
C(39) C(37) C(40) 111.0(4) ? . . .
C(35) C(41) C(42) 110.7(3) ? . . .
C(35) C(41) C(43) 108.5(3) ? . . .
C(35) C(41) C(44) 112.1(3) ? . . .
C(42) C(41) C(43) 106.7(3) ? . . .
C(42) C(41) C(44) 106.8(3) ? . . .
C(43) C(41) C(44) 111.9(3) ? . . .
N(6) C(45) C(46) 110.8(2) ? . . .
N(7) C(46) C(45) 114.7(3) ? . . .
N(7) C(46) C(47) 122.2(3) ? . . .
C(45) C(46) C(47) 123.0(3) ? . . .
C(46) C(47) C(48) 118.9(3) ? . . .
C(47) C(48) C(49) 118.4(4) ? . . .
C(48) C(49) C(50) 119.6(3) ? . . .
N(7) C(50) C(49) 122.9(3) ? . . .
N(6) C(51) C(52) 109.0(2) ? . . .
N(8) C(52) C(51) 115.8(3) ? . . .
N(8) C(52) C(53) 121.4(3) ? . . .
C(51) C(52) C(53) 122.8(3) ? . . .
C(52) C(53) C(54) 119.2(3) ? . . .
C(53) C(54) C(55) 119.6(3) ? . . .
C(54) C(55) C(56) 118.8(3) ? . . .
N(8) C(56) C(55) 122.7(3) ? . . .
N(10) C(57) C(58) 178.1(4) ? . . .
Ni(1) O(1) H(01) 123.0 ? . . .
C(7) O(1) H(01) 105.5 ? . . .
Ni(2) O(5) H(05) 115.4 ? . . .
C(36) O(5) H(05) 119.3 ? . . .
N(1) C(1) H(11) 108.1 ? . . .
N(1) C(1) H(12) 108.1 ? . . .
C(2) C(1) H(11) 108.1 ? . . .
C(2) C(1) H(12) 108.1 ? . . .
H(11) C(1) H(12) 109.5 ? . . .
C(2) C(3) H(3) 119.3 ? . . .
C(4) C(3) H(3) 119.3 ? . . .
C(4) C(5) H(5) 118.2 ? . . .
C(6) C(5) H(5) 118.3 ? . . .
C(8) C(9) H(91) 109.5 ? . . .
C(8) C(9) H(92) 109.5 ? . . .
C(8) C(9) H(93) 109.5 ? . . .
H(91) C(9) H(92) 109.5 ? . . .
H(91) C(9) H(93) 109.5 ? . . .
H(92) C(9) H(93) 109.5 ? . . .
C(8) C(10) H(101) 109.5 ? . . .
C(8) C(10) H(102) 109.5 ? . . .
C(8) C(10) H(103) 109.5 ? . . .
H(101) C(10) H(102) 109.5 ? . . .
H(101) C(10) H(103) 109.5 ? . . .
H(102) C(10) H(103) 109.5 ? . . .
C(8) C(11) H(111) 109.4 ? . . .
C(8) C(11) H(112) 109.5 ? . . .
C(8) C(11) H(113) 109.5 ? . . .
H(111) C(11) H(112) 109.5 ? . . .
H(111) C(11) H(113) 109.5 ? . . .
H(112) C(11) H(113) 109.5 ? . . .
C(12) C(13) H(131) 109.5 ? . . .
C(12) C(13) H(132) 109.4 ? . . .
C(12) C(13) H(133) 109.5 ? . . .
H(131) C(13) H(132) 109.5 ? . . .
H(131) C(13) H(133) 109.5 ? . . .
H(132) C(13) H(133) 109.5 ? . . .
C(12) C(14) H(141) 109.4 ? . . .
C(12) C(14) H(142) 109.6 ? . . .
C(12) C(14) H(143) 109.4 ? . . .
H(141) C(14) H(142) 109.5 ? . . .
H(141) C(14) H(143) 109.5 ? . . .
H(142) C(14) H(143) 109.5 ? . . .
C(12) C(15) H(151) 109.5 ? . . .
C(12) C(15) H(152) 109.5 ? . . .
C(12) C(15) H(153) 109.4 ? . . .
H(151) C(15) H(152) 109.5 ? . . .
H(151) C(15) H(153) 109.5 ? . . .
H(152) C(15) H(153) 109.5 ? . . .
N(1) C(16) H(161) 109.1 ? . . .
N(1) C(16) H(162) 109.1 ? . . .
C(17) C(16) H(161) 109.1 ? . . .
C(17) C(16) H(162) 109.1 ? . . .
H(161) C(16) H(162) 109.5 ? . . .
C(17) C(18) H(18) 120.7 ? . . .
C(19) C(18) H(18) 120.7 ? . . .
C(18) C(19) H(19) 120.4 ? . . .
C(20) C(19) H(19) 120.4 ? . . .
C(19) C(20) H(20) 120.6 ? . . .
C(21) C(20) H(20) 120.6 ? . . .
N(2) C(21) H(21) 119.1 ? . . .
C(20) C(21) H(21) 119.1 ? . . .
N(1) C(22) H(221) 109.5 ? . . .
N(1) C(22) H(222) 109.5 ? . . .
C(23) C(22) H(221) 109.5 ? . . .
C(23) C(22) H(222) 109.5 ? . . .
H(221) C(22) H(222) 109.5 ? . . .
C(23) C(24) H(24) 120.4 ? . . .
C(25) C(24) H(24) 120.4 ? . . .
C(24) C(25) H(25) 120.7 ? . . .
C(26) C(25) H(25) 120.6 ? . . .
C(25) C(26) H(26) 120.4 ? . . .
C(27) C(26) H(26) 120.4 ? . . .
N(3) C(27) H(27) 118.6 ? . . .
C(26) C(27) H(27) 118.6 ? . . .
C(28) C(29) H(291) 109.4 ? . . .
C(28) C(29) H(292) 109.5 ? . . .
C(28) C(29) H(293) 109.5 ? . . .
H(291) C(29) H(292) 109.5 ? . . .
H(291) C(29) H(293) 109.5 ? . . .
H(292) C(29) H(293) 109.5 ? . . .
N(6) C(30) H(301) 108.4 ? . . .
N(6) C(30) H(302) 108.4 ? . . .
C(31) C(30) H(301) 108.5 ? . . .
C(31) C(30) H(302) 108.4 ? . . .
H(301) C(30) H(302) 109.5 ? . . .
C(31) C(32) H(32) 119.6 ? . . .
C(33) C(32) H(32) 119.6 ? . . .
C(33) C(34) H(34) 118.0 ? . . .
C(35) C(34) H(34) 118.0 ? . . .
C(37) C(38) H(381) 109.7 ? . . .
C(37) C(38) H(382) 108.8 ? . . .
C(37) C(38) H(383) 109.9 ? . . .
H(381) C(38) H(382) 109.5 ? . . .
H(381) C(38) H(383) 109.5 ? . . .
H(382) C(38) H(383) 109.5 ? . . .
C(37) C(39) H(391) 109.4 ? . . .
C(37) C(39) H(392) 109.5 ? . . .
C(37) C(39) H(393) 109.4 ? . . .
H(391) C(39) H(392) 109.5 ? . . .
H(391) C(39) H(393) 109.5 ? . . .
H(392) C(39) H(393) 109.5 ? . . .
C(37) C(40) H(401) 109.5 ? . . .
C(37) C(40) H(402) 109.4 ? . . .
C(37) C(40) H(403) 109.5 ? . . .
H(401) C(40) H(402) 109.5 ? . . .
H(401) C(40) H(403) 109.5 ? . . .
H(402) C(40) H(403) 109.5 ? . . .
C(41) C(42) H(421) 109.5 ? . . .
C(41) C(42) H(422) 109.5 ? . . .
C(41) C(42) H(423) 109.5 ? . . .
H(421) C(42) H(422) 109.5 ? . . .
H(421) C(42) H(423) 109.5 ? . . .
H(422) C(42) H(423) 109.5 ? . . .
C(41) C(43) H(431) 109.5 ? . . .
C(41) C(43) H(432) 109.4 ? . . .
C(41) C(43) H(433) 109.5 ? . . .
H(431) C(43) H(432) 109.5 ? . . .
H(431) C(43) H(433) 109.5 ? . . .
H(432) C(43) H(433) 109.5 ? . . .
C(41) C(44) H(441) 109.5 ? . . .
C(41) C(44) H(442) 109.5 ? . . .
C(41) C(44) H(443) 109.4 ? . . .
H(441) C(44) H(442) 109.5 ? . . .
H(441) C(44) H(443) 109.5 ? . . .
H(442) C(44) H(443) 109.5 ? . . .
N(6) C(45) H(451) 109.2 ? . . .
N(6) C(45) H(452) 109.1 ? . . .
C(46) C(45) H(451) 109.2 ? . . .
C(46) C(45) H(452) 109.1 ? . . .
H(451) C(45) H(452) 109.5 ? . . .
C(46) C(47) H(47) 120.6 ? . . .
C(48) C(47) H(47) 120.5 ? . . .
C(47) C(48) H(48) 120.8 ? . . .
C(49) C(48) H(48) 120.8 ? . . .
C(48) C(49) H(49) 120.2 ? . . .
C(50) C(49) H(49) 120.2 ? . . .
N(7) C(50) H(50) 118.5 ? . . .
C(49) C(50) H(50) 118.5 ? . . .
N(6) C(51) H(511) 109.6 ? . . .
N(6) C(51) H(512) 109.6 ? . . .
C(52) C(51) H(511) 109.6 ? . . .
C(52) C(51) H(512) 109.6 ? . . .
H(511) C(51) H(512) 109.5 ? . . .
C(52) C(53) H(53) 120.4 ? . . .
C(54) C(53) H(53) 120.4 ? . . .
C(53) C(54) H(54) 120.2 ? . . .
C(55) C(54) H(54) 120.2 ? . . .
C(54) C(55) H(55) 120.6 ? . . .
C(56) C(55) H(55) 120.6 ? . . .
N(8) C(56) H(56) 118.6 ? . . .
C(55) C(56) H(56) 118.6 ? . . .
C(57) C(58) H(581) 109.4 ? . . .
C(57) C(58) H(582) 109.5 ? . . .
C(57) C(58) H(583) 109.5 ? . . .
H(581) C(58) H(582) 109.5 ? . . .
H(581) C(58) H(583) 109.5 ? . . .
H(582) C(58) H(583) 109.5 ? . . .

loop_
_geom_bond_atom_site_label_1
_geom_bond_atom_site_label_2
_geom_bond_distance
_geom_bond_publ_flag
_geom_bond_site_symmetry_1
_geom_bond_site_symmetry_2
Ni(1) O(1) 2.148(2) ? . .
Ni(1) O(2) 2.089(2) ? . .
Ni(1) N(1) 2.075(2) ? . .
Ni(1) N(2) 2.057(3) ? . .
Ni(1) N(3) 2.081(3) ? . .
Ni(1) N(5) 2.025(3) ? . .
Ni(2) O(5) 2.151(2) ? . .
Ni(2) O(6) 2.091(2) ? . .
Ni(2) N(6) 2.079(2) ? . .
Ni(2) N(7) 2.046(3) ? . .
Ni(2) N(8) 2.075(3) ? . .
Ni(2) N(10) 2.027(3) ? . .
O(1) C(7) 1.408(4) ? . .
O(2) N(4) 1.290(4) ? . .
O(3) N(4) 1.219(4) ? . .
O(4) N(4) 1.222(5) ? . .
O(5) C(36) 1.398(4) ? . .
O(6) N(9) 1.275(4) ? . .
O(7) N(9) 1.207(4) ? . .
O(8) N(9) 1.214(4) ? . .
O(9) N(11) 1.267(4) ? . .
O(10) N(11) 1.231(4) ? . .
O(11) N(11) 1.215(4) ? . .
O(12) N(12) 1.241(4) ? . .
O(13) N(12) 1.237(4) ? . .
O(14) N(12) 1.211(5) ? . .
N(1) C(1) 1.491(4) ? . .
N(1) C(16) 1.484(4) ? . .
N(1) C(22) 1.461(4) ? . .
N(2) C(17) 1.347(4) ? . .
N(2) C(21) 1.320(5) ? . .
N(3) C(23) 1.353(4) ? . .
N(3) C(27) 1.350(4) ? . .
N(5) C(28) 1.132(5) ? . .
N(6) C(30) 1.486(4) ? . .
N(6) C(45) 1.475(4) ? . .
N(6) C(51) 1.487(4) ? . .
N(7) C(46) 1.358(4) ? . .
N(7) C(50) 1.341(4) ? . .
N(8) C(52) 1.358(4) ? . .
N(8) C(56) 1.344(4) ? . .
N(10) C(57) 1.126(4) ? . .
C(1) C(2) 1.485(5) ? . .
C(2) C(3) 1.404(5) ? . .
C(2) C(7) 1.399(4) ? . .
C(3) C(4) 1.366(5) ? . .
C(4) C(5) 1.389(5) ? . .
C(4) C(8) 1.544(5) ? . .
C(5) C(6) 1.408(5) ? . .
C(6) C(7) 1.398(5) ? . .
C(6) C(12) 1.556(5) ? . .
C(8) C(9) 1.556(6) ? . .
C(8) C(10) 1.509(6) ? . .
C(8) C(11) 1.507(7) ? . .
C(12) C(13) 1.533(6) ? . .
C(12) C(14) 1.533(6) ? . .
C(12) C(15) 1.531(5) ? . .
C(16) C(17) 1.508(5) ? . .
C(17) C(18) 1.365(5) ? . .
C(18) C(19) 1.393(6) ? . .
C(19) C(20) 1.375(6) ? . .
C(20) C(21) 1.390(6) ? . .
C(22) C(23) 1.519(5) ? . .
C(23) C(24) 1.378(5) ? . .
C(24) C(25) 1.379(5) ? . .
C(25) C(26) 1.383(5) ? . .
C(26) C(27) 1.376(5) ? . .
C(28) C(29) 1.459(5) ? . .
C(30) C(31) 1.506(5) ? . .
C(31) C(32) 1.381(5) ? . .
C(31) C(36) 1.403(4) ? . .
C(32) C(33) 1.366(5) ? . .
C(33) C(34) 1.394(5) ? . .
C(33) C(37) 1.553(6) ? . .
C(34) C(35) 1.400(6) ? . .
C(35) C(36) 1.386(5) ? . .
C(35) C(41) 1.536(5) ? . .
C(37) C(38) 1.528(7) ? . .
C(37) C(39) 1.489(8) ? . .
C(37) C(40) 1.498(6) ? . .
C(41) C(42) 1.559(6) ? . .
C(41) C(43) 1.524(6) ? . .
C(41) C(44) 1.521(5) ? . .
C(45) C(46) 1.509(5) ? . .
C(46) C(47) 1.377(5) ? . .
C(47) C(48) 1.390(5) ? . .
C(48) C(49) 1.386(5) ? . .
C(49) C(50) 1.361(6) ? . .
C(51) C(52) 1.495(5) ? . .
C(52) C(53) 1.394(5) ? . .
C(53) C(54) 1.363(5) ? . .
C(54) C(55) 1.390(5) ? . .
C(55) C(56) 1.370(5) ? . .
C(57) C(58) 1.470(5) ? . .
O(1) H(01) 0.992 ? . .
O(5) H(05) 0.971 ? . .
C(1) H(11) 0.950 ? . .
C(1) H(12) 0.950 ? . .
C(3) H(3) 0.950 ? . .
C(5) H(5) 0.950 ? . .
C(9) H(91) 0.950 ? . .
C(9) H(92) 0.950 ? . .
C(9) H(93) 0.950 ? . .
C(10) H(101) 0.950 ? . .
C(10) H(102) 0.950 ? . .
C(10) H(103) 0.950 ? . .
C(11) H(111) 0.950 ? . .
C(11) H(112) 0.950 ? . .
C(11) H(113) 0.950 ? . .
C(13) H(131) 0.950 ? . .
C(13) H(132) 0.950 ? . .
C(13) H(133) 0.950 ? . .
C(14) H(141) 0.950 ? . .
C(14) H(142) 0.950 ? . .
C(14) H(143) 0.950 ? . .
C(15) H(151) 0.950 ? . .
C(15) H(152) 0.950 ? . .
C(15) H(153) 0.950 ? . .
C(16) H(161) 0.950 ? . .
C(16) H(162) 0.950 ? . .
C(18) H(18) 0.950 ? . .
C(19) H(19) 0.950 ? . .
C(20) H(20) 0.950 ? . .
C(21) H(21) 0.950 ? . .
C(22) H(221) 0.950 ? . .
C(22) H(222) 0.950 ? . .
C(24) H(24) 0.950 ? . .
C(25) H(25) 0.950 ? . .
C(26) H(26) 0.950 ? . .
C(27) H(27) 0.950 ? . .
C(29) H(291) 0.950 ? . .
C(29) H(292) 0.950 ? . .
C(29) H(293) 0.950 ? . .
C(30) H(301) 0.950 ? . .
C(30) H(302) 0.950 ? . .
C(32) H(32) 0.950 ? . .
C(34) H(34) 0.950 ? . .
C(38) H(381) 0.950 ? . .
C(38) H(382) 0.950 ? . .
C(38) H(383) 0.950 ? . .
C(39) H(391) 0.950 ? . .
C(39) H(392) 0.950 ? . .
C(39) H(393) 0.950 ? . .
C(40) H(401) 0.950 ? . .
C(40) H(402) 0.950 ? . .
C(40) H(403) 0.950 ? . .
C(42) H(421) 0.950 ? . .
C(42) H(422) 0.950 ? . .
C(42) H(423) 0.950 ? . .
C(43) H(431) 0.950 ? . .
C(43) H(432) 0.950 ? . .
C(43) H(433) 0.950 ? . .
C(44) H(441) 0.950 ? . .
C(44) H(442) 0.950 ? . .
C(44) H(443) 0.950 ? . .
C(45) H(451) 0.950 ? . .
C(45) H(452) 0.950 ? . .
C(47) H(47) 0.950 ? . .
C(48) H(48) 0.950 ? . .
C(49) H(49) 0.950 ? . .
C(50) H(50) 0.950 ? . .
C(51) H(511) 0.950 ? . .
C(51) H(512) 0.950 ? . .
C(53) H(53) 0.950 ? . .
C(54) H(54) 0.950 ? . .
C(55) H(55) 0.950 ? . .
C(56) H(56) 0.950 ? . .
C(58) H(581) 0.950 ? . .
C(58) H(582) 0.950 ? . .
C(58) H(583) 0.950 ? . .

loop_
_geom_contact_atom_site_label_1
_geom_contact_atom_site_label_2
_geom_contact_distance
_geom_contact_publ_flag
_geom_contact_site_symmetry_1
_geom_contact_site_symmetry_2
O(1) O(9) 2.585(3) ? . .
O(1) O(10) 3.082(3) ? . .
O(1) N(11) 3.276(4) ? . .
O(2) C(25) 3.249(4) ? . 66702
O(2) C(26) 3.338(5) ? . 66702
O(3) C(56) 3.571(4) ? . 66501
O(3) C(58) 3.454(5) ? . 66501
O(4) O(4) 3.354(5) ? . 67702
O(4) C(51) 3.542(5) ? . 66702
O(4) C(53) 3.400(5) ? . 66702
O(4) C(58) 3.180(5) ? . 56702
O(5) O(12) 2.819(4) ? . .
O(5) O(13) 2.874(3) ? . .
O(5) N(12) 3.291(4) ? . .
O(6) C(54) 3.221(4) ? . 55702
O(6) C(55) 3.212(4) ? . 55702
O(7) C(27) 3.377(4) ? . 45501
O(8) O(8) 3.290(5) ? . 56702
O(8) C(24) 3.397(5) ? . 56702
O(8) C(29) 3.188(5) ? . 66702
O(9) O(1) 2.585(3) ? . .
O(9) N(3) 3.540(4) ? . .
O(9) C(7) 3.526(4) ? . .
O(9) C(13) 3.487(5) ? . .
O(9) C(27) 3.238(4) ? . .
O(9) C(49) 3.243(4) ? . 65501
O(9) C(50) 3.121(4) ? . 65501
O(10) O(1) 3.082(3) ? . .
O(10) C(1) 3.308(4) ? . .
O(10) C(2) 3.493(4) ? . .
O(10) C(7) 3.389(4) ? . .
O(10) C(32) 3.385(4) ? . .
O(10) C(45) 3.267(4) ? . .
O(10) C(47) 3.521(4) ? . .
O(11) C(57) 3.335(5) ? . 65501
O(11) C(58) 3.192(5) ? . 65501
O(12) O(5) 2.819(4) ? . .
O(12) N(8) 3.596(4) ? . .
O(12) C(20) 3.431(5) ? . 44501
O(12) C(21) 3.127(4) ? . 44501
O(12) C(43) 3.548(5) ? . .
O(12) C(56) 3.171(4) ? . .
O(13) O(5) 2.874(3) ? . .
O(13) C(3) 3.590(4) ? . 54501
O(13) C(16) 3.319(4) ? . 54501
O(13) C(18) 3.502(4) ? . 54501
O(13) C(30) 3.474(4) ? . .
O(13) C(31) 3.569(4) ? . .
O(13) C(36) 3.270(4) ? . .
O(14) C(3) 3.507(5) ? . 54501
O(14) C(28) 3.428(5) ? . 44501
O(14) C(29) 3.209(6) ? . 44501
N(3) O(9) 3.540(4) ? . .
N(3) C(25) 3.552(4) ? . 66702
N(4) C(25) 3.560(5) ? . 66702
N(8) O(12) 3.596(4) ? . .
N(8) C(54) 3.564(4) ? . 55702
N(8) C(55) 3.564(4) ? . 55702
N(9) C(54) 3.538(5) ? . 55702
N(11) O(1) 3.276(4) ? . .
N(11) C(27) 3.390(4) ? . .
N(12) O(5) 3.291(4) ? . .
N(12) C(56) 3.449(4) ? . .
C(1) O(10) 3.308(4) ? . .
C(1) C(47) 3.472(5) ? . .
C(2) O(10) 3.493(4) ? . .
C(3) O(13) 3.590(4) ? . 56501
C(3) O(14) 3.507(5) ? . 56501
C(7) O(9) 3.526(4) ? . .
C(7) O(10) 3.389(4) ? . .
C(13) O(9) 3.487(5) ? . .
C(16) O(13) 3.319(4) ? . 56501
C(18) O(13) 3.502(4) ? . 56501
C(18) C(30) 3.427(5) ? . 56501
C(20) O(12) 3.431(5) ? . 66501
C(21) O(12) 3.127(4) ? . 66501
C(23) C(26) 3.552(5) ? . 66702
C(24) O(8) 3.397(5) ? . 56702
C(24) C(27) 3.580(5) ? . 66702
C(25) O(2) 3.249(4) ? . 66702
C(25) N(3) 3.552(4) ? . 66702
C(25) N(4) 3.560(5) ? . 66702
C(25) C(27) 3.406(5) ? . 66702
C(26) O(2) 3.338(5) ? . 66702
C(26) C(23) 3.552(5) ? . 66702
C(27) O(7) 3.377(4) ? . 65501
C(27) O(9) 3.238(4) ? . .
C(27) N(11) 3.390(4) ? . .
C(27) C(24) 3.580(5) ? . 66702
C(27) C(25) 3.406(5) ? . 66702
C(28) O(14) 3.428(5) ? . 66501
C(29) O(8) 3.188(5) ? . 66702
C(29) O(14) 3.209(6) ? . 66501
C(30) O(13) 3.474(4) ? . .
C(30) C(18) 3.427(5) ? . 54501
C(31) O(13) 3.569(4) ? . .
C(32) O(10) 3.385(4) ? . .
C(36) O(13) 3.270(4) ? . .
C(43) O(12) 3.548(5) ? . .
C(45) O(10) 3.267(4) ? . .
C(47) O(10) 3.521(4) ? . .
C(47) C(1) 3.472(5) ? . .
C(49) O(9) 3.243(4) ? . 45501
C(50) O(9) 3.121(4) ? . 45501
C(51) O(4) 3.542(5) ? . 66702
C(52) C(55) 3.563(5) ? . 55702
C(53) O(4) 3.400(5) ? . 66702
C(53) C(56) 3.566(5) ? . 55702
C(54) O(6) 3.221(4) ? . 55702
C(54) N(8) 3.564(4) ? . 55702
C(54) N(9) 3.538(5) ? . 55702
C(54) C(56) 3.403(5) ? . 55702
C(55) O(6) 3.212(4) ? . 55702
C(55) N(8) 3.564(4) ? . 55702
C(55) C(52) 3.563(5) ? . 55702
C(56) O(3) 3.571(4) ? . 44501
C(56) O(12) 3.171(4) ? . .
C(56) N(12) 3.449(4) ? . .
C(56) C(53) 3.566(5) ? . 55702
C(56) C(54) 3.403(5) ? . 55702
C(57) O(11) 3.335(5) ? . 45501
C(58) O(3) 3.454(5) ? . 44501
C(58) O(4) 3.180(5) ? . 56702
C(58) O(11) 3.192(5) ? . 45501
O(1) H(49) 3.524 ? . 65501
O(2) H(25) 2.667 ? . 66702
O(2) H(26) 2.851 ? . 66702
O(3) H(25) 3.236 ? . 66702
O(3) H(53) 3.150 ? . 66702
O(3) H(55) 3.437 ? . 66501
O(3) H(56) 2.765 ? . 66501
O(3) H(581) 2.771 ? . 66501
O(3) H(582) 3.567 ? . 66501
O(4) H(25) 3.154 ? . 66702
O(4) H(26) 3.126 ? . 66702
O(4) H(53) 3.454 ? . 56501
O(4) H(53) 2.552 ? . 66702
O(4) H(511) 2.952 ? . 66702
O(4) H(512) 3.453 ? . 66702
O(4) H(581) 2.779 ? . 66501
O(4) H(581) 2.717 ? . 56702
O(4) H(583) 2.771 ? . 56702
O(6) H(54) 2.703 ? . 55702
O(6) H(55) 2.690 ? . 55702
O(7) H(24) 3.169 ? . 56702
O(7) H(26) 3.121 ? . 45501
O(7) H(27) 2.624 ? . 45501
O(7) H(54) 3.110 ? . 55702
O(7) H(221) 3.579 ? . 56702
O(7) H(292) 3.268 ? . 45501
O(7) H(293) 3.408 ? . 45501
O(8) H(24) 2.546 ? . 56702
O(8) H(54) 3.306 ? . 55702
O(8) H(55) 3.095 ? . 55702
O(8) H(221) 3.516 ? . 56702
O(8) H(222) 3.044 ? . 56702
O(8) H(291) 3.233 ? . 66702
O(8) H(292) 3.514 ? . 45501
O(8) H(293) 3.015 ? . 45501
O(8) H(293) 2.385 ? . 66702
O(9) H(27) 2.846 ? . .
O(9) H(49) 2.699 ? . 65501
O(9) H(50) 2.430 ? . 65501
O(9) H(133) 2.576 ? . .
O(9) H(01) 1.652 ? . .
O(9) H(442) 3.458 ? . 65501
O(10) H(381) 2.985 ? . .
O(10) H(11) 2.468 ? . .
O(10) H(32) 2.731 ? . .
O(10) H(47) 2.740 ? . .
O(10) H(133) 3.402 ? . .
O(10) H(01) 2.317 ? . .
O(10) H(301) 3.581 ? . .
O(10) H(392) 2.970 ? . .
O(10) H(452) 2.355 ? . .
O(11) H(381) 3.145 ? . .
O(11) H(19) 3.429 ? . 54501
O(11) H(32) 2.785 ? . .
O(11) H(50) 3.243 ? . 65501
O(11) H(01) 3.521 ? . .
O(11) H(301) 2.921 ? . .
O(11) H(441) 3.560 ? . 65501
O(11) H(443) 3.481 ? . 65501
O(11) H(452) 3.129 ? . .
O(11) H(582) 2.982 ? . 65501
O(11) H(583) 2.857 ? . 65501
O(12) H(20) 2.995 ? . 44501
O(12) H(21) 2.355 ? . 44501
O(12) H(56) 2.717 ? . .
O(12) H(151) 3.569 ? . 44501
O(12) H(431) 2.611 ? . .
O(12) H(05) 1.867 ? . .
O(13) H(3) 2.964 ? . 54501
O(13) H(18) 2.696 ? . 54501
O(13) H(93) 3.286 ? . 54501
O(13) H(111) 3.026 ? . 54501
O(13) H(161) 2.428 ? . 54501
O(13) H(302) 2.666 ? . .
O(13) H(431) 3.173 ? . .
O(13) H(05) 2.176 ? . .
O(14) H(3) 2.633 ? . 54501
O(14) H(12) 2.763 ? . 54501
O(14) H(21) 3.547 ? . 44501
O(14) H(48) 3.257 ? . 54501
O(14) H(93) 3.119 ? . 54501
O(14) H(161) 2.843 ? . 54501
O(14) H(291) 2.472 ? . 44501
O(14) H(292) 3.456 ? . 44501
O(14) H(05) 3.579 ? . .
N(2) H(582) 3.280 ? . 66501
N(3) H(25) 3.505 ? . 66702
N(4) H(25) 2.787 ? . 66702
N(4) H(26) 3.321 ? . 66702
N(4) H(53) 3.230 ? . 66702
N(4) H(581) 2.861 ? . 66501
N(5) H(25) 3.454 ? . 66702
N(7) H(292) 3.058 ? . 45501
N(8) H(54) 3.589 ? . 55702
N(8) H(55) 3.593 ? . 55702
N(9) H(24) 3.245 ? . 56702
N(9) H(54) 2.811 ? . 55702
N(9) H(55) 3.164 ? . 55702
N(9) H(292) 3.358 ? . 45501
N(9) H(293) 3.373 ? . 45501
N(9) H(293) 3.480 ? . 66702
N(10) H(54) 3.322 ? . 55702
N(11) H(381) 3.059 ? . .
N(11) H(11) 3.405 ? . .
N(11) H(27) 3.284 ? . .
N(11) H(32) 3.042 ? . .
N(11) H(50) 3.228 ? . 65501
N(11) H(133) 3.212 ? . .
N(11) H(01) 2.336 ? . .
N(11) H(452) 3.053 ? . .
N(12) H(3) 3.126 ? . 54501
N(12) H(21) 3.302 ? . 44501
N(12) H(56) 3.294 ? . .
N(12) H(93) 3.269 ? . 54501
N(12) H(161) 2.931 ? . 54501
N(12) H(291) 3.378 ? . 44501
N(12) H(431) 3.115 ? . .
N(12) H(05) 2.373 ? . .
C(1) H(47) 2.775 ? . .
C(2) H(47) 3.181 ? . .
C(2) H(392) 3.540 ? . .
C(3) H(47) 3.480 ? . .
C(3) H(48) 3.509 ? . .
C(3) H(392) 3.593 ? . .
C(9) H(48) 3.455 ? . .
C(9) H(153) 3.342 ? . 45501
C(10) H(132) 3.487 ? . 66602
C(10) H(141) 3.531 ? . 66602
C(10) H(422) 3.265 ? . 56602
C(11) H(423) 3.540 ? . 56602
C(11) H(433) 3.316 ? . 56501
C(12) H(49) 3.584 ? . 65501
C(13) H(49) 2.952 ? . 65501
C(13) H(383) 3.448 ? . .
C(14) H(103) 3.458 ? . 66602
C(14) H(142) 3.502 ? . 66602
C(14) H(393) 3.506 ? . 66602
C(14) H(401) 3.317 ? . 66602
C(15) H(49) 3.070 ? . 65501
C(17) H(582) 3.225 ? . 66501
C(18) H(301) 3.081 ? . 56501
C(18) H(302) 3.004 ? . 56501
C(18) H(582) 3.078 ? . 66501
C(19) H(301) 3.400 ? . 56501
C(19) H(443) 3.460 ? . 66501
C(19) H(582) 2.881 ? . 66501
C(20) H(431) 3.275 ? . 66501
C(20) H(432) 3.551 ? . 66501
C(20) H(441) 3.525 ? . 66501
C(20) H(443) 3.255 ? . 66501
C(20) H(582) 2.867 ? . 66501
C(21) H(582) 3.087 ? . 66501
C(22) H(54) 3.423 ? . 56501
C(22) H(291) 3.598 ? . 45501
C(23) H(26) 3.401 ? . 66702
C(24) H(27) 3.581 ? . 66702
C(24) H(451) 2.915 ? . .
C(25) H(27) 3.590 ? . 66702
C(25) H(451) 3.106 ? . .
C(25) H(512) 3.287 ? . .
C(26) H(583) 3.260 ? . 65501
C(27) H(25) 3.550 ? . 66702
C(28) H(25) 3.554 ? . 66702
C(28) H(49) 3.581 ? . 65501
C(29) H(55) 3.409 ? . 66501
C(29) H(222) 3.267 ? . 65501
C(30) H(18) 2.821 ? . 54501
C(31) H(18) 3.161 ? . 54501
C(32) H(18) 3.585 ? . 54501
C(32) H(19) 3.465 ? . 54501
C(40) H(91) 3.375 ? . 56602
C(40) H(423) 3.458 ? . 55602
C(40) H(432) 3.264 ? . 55602
C(40) H(433) 3.346 ? . 55602
C(41) H(20) 3.524 ? . 44501
C(42) H(101) 3.326 ? . 56602
C(42) H(112) 3.559 ? . 56602
C(42) H(113) 3.413 ? . 56602
C(42) H(402) 3.190 ? . 55602
C(43) H(20) 2.927 ? . 44501
C(43) H(112) 3.591 ? . 54501
C(43) H(401) 3.532 ? . 55602
C(43) H(402) 3.385 ? . 55602
C(44) H(20) 2.986 ? . 44501
C(46) H(292) 3.003 ? . 45501
C(47) H(11) 3.130 ? . .
C(47) H(12) 3.017 ? . .
C(47) H(292) 3.018 ? . 45501
C(48) H(12) 3.439 ? . .
C(48) H(292) 2.980 ? . 45501
C(49) H(132) 3.255 ? . 45501
C(49) H(133) 3.544 ? . 45501
C(49) H(152) 3.210 ? . 45501
C(49) H(292) 2.944 ? . 45501
C(50) H(292) 3.007 ? . 45501
C(51) H(25) 3.449 ? . .
C(52) H(55) 3.406 ? . 55702
C(52) H(162) 3.532 ? . 54501
C(53) H(56) 3.491 ? . 55702
C(53) H(162) 2.929 ? . 54501
C(54) H(56) 3.512 ? . 55702
C(54) H(162) 3.018 ? . 54501
C(54) H(221) 3.170 ? . 54501
C(55) H(291) 3.484 ? . 44501
C(57) H(54) 3.432 ? . 55702
C(58) H(26) 3.453 ? . 45501
C(58) H(511) 3.270 ? . 45501
H(381) O(10) 2.985 ? . .
H(381) O(11) 3.145 ? . .
H(381) N(11) 3.059 ? . .
H(381) H(19) 3.377 ? . 54501
H(381) H(133) 3.429 ? . .
H(381) H(443) 3.450 ? . 65501
H(382) H(19) 3.306 ? . 54501
H(382) H(443) 3.562 ? . 65501
H(3) O(13) 2.964 ? . 56501
H(3) O(14) 2.633 ? . 56501
H(3) N(12) 3.126 ? . 56501
H(3) H(47) 3.390 ? . .
H(3) H(48) 2.920 ? . .
H(5) H(142) 3.525 ? . 66602
H(11) O(10) 2.468 ? . .
H(11) N(11) 3.405 ? . .
H(11) C(47) 3.130 ? . .
H(11) H(47) 2.375 ? . .
H(11) H(452) 3.235 ? . .
H(12) O(14) 2.763 ? . 56501
H(12) C(47) 3.017 ? . .
H(12) C(48) 3.439 ? . .
H(12) H(47) 2.523 ? . .
H(12) H(48) 3.310 ? . .
H(12) H(291) 3.075 ? . 45501
H(12) H(292) 3.499 ? . 45501
H(18) O(13) 2.696 ? . 56501
H(18) C(30) 2.821 ? . 56501
H(18) C(31) 3.161 ? . 56501
H(18) C(32) 3.585 ? . 56501
H(18) H(32) 3.587 ? . 56501
H(18) H(301) 2.705 ? . 56501
H(18) H(302) 2.333 ? . 56501
H(19) O(11) 3.429 ? . 56501
H(19) C(32) 3.465 ? . 56501
H(19) H(381) 3.377 ? . 56501
H(19) H(382) 3.306 ? . 56501
H(19) H(32) 2.967 ? . 56501
H(19) H(301) 3.279 ? . 56501
H(19) H(443) 2.962 ? . 66501
H(19) H(582) 3.324 ? . 66501
H(20) O(12) 2.995 ? . 66501
H(20) C(41) 3.524 ? . 66501
H(20) C(43) 2.927 ? . 66501
H(20) C(44) 2.986 ? . 66501
H(20) H(431) 2.381 ? . 66501
H(20) H(432) 2.755 ? . 66501
H(20) H(441) 2.728 ? . 66501
H(20) H(443) 2.535 ? . 66501
H(20) H(05) 3.331 ? . 66501
H(20) H(582) 3.281 ? . 66501
H(21) O(12) 2.355 ? . 66501
H(21) O(14) 3.547 ? . 66501
H(21) N(12) 3.302 ? . 66501
H(24) O(7) 3.169 ? . 56702
H(24) O(8) 2.546 ? . 56702
H(24) N(9) 3.245 ? . 56702
H(24) H(293) 3.593 ? . 45501
H(24) H(293) 3.245 ? . 66702
H(24) H(451) 2.855 ? . .
H(25) O(2) 2.667 ? . 66702
H(25) O(3) 3.236 ? . 66702
H(25) O(4) 3.154 ? . 66702
H(25) N(3) 3.505 ? . 66702
H(25) N(4) 2.787 ? . 66702
H(25) N(5) 3.454 ? . 66702
H(25) C(27) 3.550 ? . 66702
H(25) C(28) 3.554 ? . 66702
H(25) C(51) 3.449 ? . .
H(25) H(451) 3.197 ? . .
H(25) H(511) 3.291 ? . .
H(25) H(512) 2.763 ? . .
H(26) O(2) 2.851 ? . 66702
H(26) O(4) 3.126 ? . 66702
H(26) O(7) 3.121 ? . 65501
H(26) N(4) 3.321 ? . 66702
H(26) C(23) 3.401 ? . 66702
H(26) C(58) 3.453 ? . 65501
H(26) H(221) 3.117 ? . 66702
H(26) H(583) 2.640 ? . 65501
H(27) O(7) 2.624 ? . 65501
H(27) O(9) 2.846 ? . .
H(27) N(11) 3.284 ? . .
H(27) C(24) 3.581 ? . 66702
H(27) C(25) 3.590 ? . 66702
H(27) H(50) 3.405 ? . 65501
H(32) O(10) 2.731 ? . .
H(32) O(11) 2.785 ? . .
H(32) N(11) 3.042 ? . .
H(32) H(18) 3.587 ? . 54501
H(32) H(19) 2.967 ? . 54501
H(34) H(102) 3.467 ? . 56602
H(34) H(112) 3.404 ? . 56602
H(47) O(10) 2.740 ? . .
H(47) C(1) 2.775 ? . .
H(47) C(2) 3.181 ? . .
H(47) C(3) 3.480 ? . .
H(47) H(3) 3.390 ? . .
H(47) H(11) 2.375 ? . .
H(47) H(12) 2.523 ? . .
H(47) H(292) 3.578 ? . 45501
H(48) O(14) 3.257 ? . 56501
H(48) C(3) 3.509 ? . .
H(48) C(9) 3.455 ? . .
H(48) H(3) 2.920 ? . .
H(48) H(12) 3.310 ? . .
H(48) H(92) 2.932 ? . .
H(48) H(93) 3.087 ? . .
H(48) H(132) 3.576 ? . 45501
H(48) H(152) 3.390 ? . 45501
H(48) H(153) 3.043 ? . 45501
H(48) H(292) 3.516 ? . 45501
H(49) O(1) 3.524 ? . 45501
H(49) O(9) 2.699 ? . 45501
H(49) C(12) 3.584 ? . 45501
H(49) C(13) 2.952 ? . 45501
H(49) C(15) 3.070 ? . 45501
H(49) C(28) 3.581 ? . 45501
H(49) H(132) 2.507 ? . 45501
H(49) H(133) 2.654 ? . 45501
H(49) H(152) 2.421 ? . 45501
H(49) H(153) 3.040 ? . 45501
H(49) H(01) 3.098 ? . 45501
H(49) H(292) 3.428 ? . 45501
H(50) O(9) 2.430 ? . 45501
H(50) O(11) 3.243 ? . 45501
H(50) N(11) 3.228 ? . 45501
H(50) H(27) 3.405 ? . 45501
H(50) H(292) 3.560 ? . 45501
H(53) O(3) 3.150 ? . 66702
H(53) O(4) 3.454 ? . 54501
H(53) O(4) 2.552 ? . 66702
H(53) N(4) 3.230 ? . 66702
H(53) H(56) 3.558 ? . 55702
H(53) H(162) 3.013 ? . 54501
H(53) H(581) 3.537 ? . 65501
H(53) H(581) 3.129 ? . 55702
H(54) O(6) 2.703 ? . 55702
H(54) O(7) 3.110 ? . 55702
H(54) O(8) 3.306 ? . 55702
H(54) N(8) 3.589 ? . 55702
H(54) N(9) 2.811 ? . 55702
H(54) N(10) 3.322 ? . 55702
H(54) C(22) 3.423 ? . 54501
H(54) C(57) 3.432 ? . 55702
H(54) H(56) 3.596 ? . 55702
H(54) H(162) 3.155 ? . 54501
H(54) H(221) 2.669 ? . 54501
H(54) H(222) 3.352 ? . 54501
H(55) O(3) 3.437 ? . 44501
H(55) O(6) 2.690 ? . 55702
H(55) O(8) 3.095 ? . 55702
H(55) N(8) 3.593 ? . 55702
H(55) N(9) 3.164 ? . 55702
H(55) C(29) 3.409 ? . 44501
H(55) C(52) 3.406 ? . 55702
H(55) H(291) 2.913 ? . 44501
H(55) H(293) 3.192 ? . 44501
H(55) H(512) 3.092 ? . 55702
H(56) O(3) 2.765 ? . 44501
H(56) O(12) 2.717 ? . .
H(56) N(12) 3.294 ? . .
H(56) C(53) 3.491 ? . 55702
H(56) C(54) 3.512 ? . 55702
H(56) H(53) 3.558 ? . 55702
H(56) H(54) 3.596 ? . 55702
H(91) C(40) 3.375 ? . 56602
H(91) H(141) 3.398 ? . 45501
H(91) H(153) 3.224 ? . 45501
H(91) H(401) 3.077 ? . 56602
H(91) H(403) 2.795 ? . 56602
H(91) H(433) 3.313 ? . 56501
H(92) H(48) 2.932 ? . .
H(92) H(102) 3.459 ? . 56602
H(92) H(153) 3.294 ? . 45501
H(92) H(391) 3.155 ? . .
H(93) O(13) 3.286 ? . 56501
H(93) O(14) 3.119 ? . 56501
H(93) N(12) 3.269 ? . 56501
H(93) H(48) 3.087 ? . .
H(93) H(153) 2.961 ? . 45501
H(93) H(433) 3.465 ? . 56501
H(101) C(42) 3.326 ? . 56602
H(101) H(131) 3.322 ? . 66602
H(101) H(132) 3.115 ? . 66602
H(101) H(421) 3.472 ? . 56602
H(101) H(422) 2.545 ? . 56602
H(101) H(423) 3.547 ? . 56602
H(102) H(34) 3.467 ? . 56602
H(102) H(92) 3.459 ? . 56602
H(102) H(132) 3.524 ? . 66602
H(102) H(391) 3.404 ? . 56602
H(102) H(403) 3.319 ? . 56602
H(102) H(422) 3.183 ? . 56602
H(103) C(14) 3.458 ? . 66602
H(103) H(131) 3.486 ? . 66602
H(103) H(132) 3.263 ? . 66602
H(103) H(141) 2.718 ? . 66602
H(103) H(142) 3.396 ? . 66602
H(103) H(393) 3.013 ? . .
H(111) O(13) 3.026 ? . 56501
H(111) H(433) 3.147 ? . 56501
H(112) C(42) 3.559 ? . 56602
H(112) C(43) 3.591 ? . 56501
H(112) H(34) 3.404 ? . 56602
H(112) H(403) 2.887 ? . 56602
H(112) H(422) 3.309 ? . 56602
H(112) H(423) 3.023 ? . 56602
H(112) H(433) 2.645 ? . 56501
H(113) C(42) 3.413 ? . 56602
H(113) H(421) 3.339 ? . 56602
H(113) H(422) 3.171 ? . 56602
H(113) H(423) 3.166 ? . 56602
H(131) H(101) 3.322 ? . 66602
H(131) H(103) 3.486 ? . 66602
H(131) H(142) 3.013 ? . 66602
H(131) H(383) 2.785 ? . .
H(131) H(393) 3.541 ? . .
H(132) C(10) 3.487 ? . 66602
H(132) C(49) 3.255 ? . 65501
H(132) H(48) 3.576 ? . 65501
H(132) H(49) 2.507 ? . 65501
H(132) H(101) 3.115 ? . 66602
H(132) H(102) 3.524 ? . 66602
H(132) H(103) 3.263 ? . 66602
H(132) H(442) 3.466 ? . 65501
H(133) O(9) 2.576 ? . .
H(133) O(10) 3.402 ? . .
H(133) N(11) 3.212 ? . .
H(133) C(49) 3.544 ? . 65501
H(133) H(381) 3.429 ? . .
H(133) H(49) 2.654 ? . 65501
H(133) H(383) 3.272 ? . .
H(133) H(392) 3.562 ? . .
H(133) H(442) 3.521 ? . 65501
H(141) C(10) 3.531 ? . 66602
H(141) H(91) 3.398 ? . 65501
H(141) H(103) 2.718 ? . 66602
H(141) H(393) 2.953 ? . 66602
H(141) H(401) 3.008 ? . 66602
H(142) C(14) 3.502 ? . 66602
H(142) H(5) 3.525 ? . 66602
H(142) H(103) 3.396 ? . 66602
H(142) H(131) 3.013 ? . 66602
H(142) H(142) 2.609 ? . 66602
H(142) H(393) 3.487 ? . 66602
H(143) H(383) 3.514 ? . 66602
H(143) H(393) 3.543 ? . 66602
H(143) H(401) 2.794 ? . 66602
H(151) O(12) 3.569 ? . 66501
H(151) H(431) 3.560 ? . 66501
H(152) C(49) 3.210 ? . 65501
H(152) H(48) 3.390 ? . 65501
H(152) H(49) 2.421 ? . 65501
H(153) C(9) 3.342 ? . 65501
H(153) H(48) 3.043 ? . 65501
H(153) H(49) 3.040 ? . 65501
H(153) H(91) 3.224 ? . 65501
H(153) H(92) 3.294 ? . 65501
H(153) H(93) 2.961 ? . 65501
H(161) O(13) 2.428 ? . 56501
H(161) O(14) 2.843 ? . 56501
H(161) N(12) 2.931 ? . 56501
H(161) H(302) 3.311 ? . 56501
H(162) C(52) 3.532 ? . 56501
H(162) C(53) 2.929 ? . 56501
H(162) C(54) 3.018 ? . 56501
H(162) H(53) 3.013 ? . 56501
H(162) H(54) 3.155 ? . 56501
H(162) H(302) 3.463 ? . 56501
H(01) O(9) 1.652 ? . .
H(01) O(10) 2.317 ? . .
H(01) O(11) 3.521 ? . .
H(01) N(11) 2.336 ? . .
H(01) H(49) 3.098 ? . 65501
H(221) O(7) 3.579 ? . 56702
H(221) O(8) 3.516 ? . 56702
H(221) C(54) 3.170 ? . 56501
H(221) H(26) 3.117 ? . 66702
H(221) H(54) 2.669 ? . 56501
H(222) O(8) 3.044 ? . 56702
H(222) C(29) 3.267 ? . 45501
H(222) H(54) 3.352 ? . 56501
H(222) H(291) 2.664 ? . 45501
H(222) H(292) 3.359 ? . 45501
H(222) H(293) 3.289 ? . 45501
H(291) O(8) 3.233 ? . 66702
H(291) O(14) 2.472 ? . 66501
H(291) N(12) 3.378 ? . 66501
H(291) C(22) 3.598 ? . 65501
H(291) C(55) 3.484 ? . 66501
H(291) H(12) 3.075 ? . 65501
H(291) H(55) 2.913 ? . 66501
H(291) H(222) 2.664 ? . 65501
H(292) O(7) 3.268 ? . 65501
H(292) O(8) 3.514 ? . 65501
H(292) O(14) 3.456 ? . 66501
H(292) N(7) 3.058 ? . 65501
H(292) N(9) 3.358 ? . 65501
H(292) C(46) 3.003 ? . 65501
H(292) C(47) 3.018 ? . 65501
H(292) C(48) 2.980 ? . 65501
H(292) C(49) 2.944 ? . 65501
H(292) C(50) 3.007 ? . 65501
H(292) H(12) 3.499 ? . 65501
H(292) H(47) 3.578 ? . 65501
H(292) H(48) 3.516 ? . 65501
H(292) H(49) 3.428 ? . 65501
H(292) H(50) 3.560 ? . 65501
H(292) H(222) 3.359 ? . 65501
H(292) H(451) 3.490 ? . 65501
H(293) O(7) 3.408 ? . 65501
H(293) O(8) 3.015 ? . 65501
H(293) O(8) 2.385 ? . 66702
H(293) N(9) 3.373 ? . 65501
H(293) N(9) 3.480 ? . 66702
H(293) H(24) 3.593 ? . 65501
H(293) H(24) 3.245 ? . 66702
H(293) H(55) 3.192 ? . 66501
H(293) H(222) 3.289 ? . 65501
H(301) O(10) 3.581 ? . .
H(301) O(11) 2.921 ? . .
H(301) C(18) 3.081 ? . 54501
H(301) C(19) 3.400 ? . 54501
H(301) H(18) 2.705 ? . 54501
H(301) H(19) 3.279 ? . 54501
H(301) H(582) 3.097 ? . 65501
H(301) H(583) 3.346 ? . 65501
H(302) O(13) 2.666 ? . .
H(302) C(18) 3.004 ? . 54501
H(302) H(18) 2.333 ? . 54501
H(302) H(161) 3.311 ? . 54501
H(302) H(162) 3.463 ? . 54501
H(383) C(13) 3.448 ? . .
H(383) H(131) 2.785 ? . .
H(383) H(133) 3.272 ? . .
H(383) H(143) 3.514 ? . 66602
H(391) H(92) 3.155 ? . .
H(391) H(102) 3.404 ? . 56602
H(392) O(10) 2.970 ? . .
H(392) C(2) 3.540 ? . .
H(392) C(3) 3.593 ? . .
H(392) H(133) 3.562 ? . .
H(393) C(14) 3.506 ? . 66602
H(393) H(103) 3.013 ? . .
H(393) H(131) 3.541 ? . .
H(393) H(141) 2.953 ? . 66602
H(393) H(142) 3.487 ? . 66602
H(393) H(143) 3.543 ? . 66602
H(401) C(14) 3.317 ? . 66602
H(401) C(43) 3.532 ? . 55602
H(401) H(91) 3.077 ? . 56602
H(401) H(141) 3.008 ? . 66602
H(401) H(143) 2.794 ? . 66602
H(401) H(432) 2.926 ? . 55602
H(401) H(433) 3.253 ? . 55602
H(402) C(42) 3.190 ? . 55602
H(402) C(43) 3.385 ? . 55602
H(402) H(421) 2.911 ? . 55602
H(402) H(423) 2.656 ? . 55602
H(402) H(432) 2.892 ? . 55602
H(402) H(433) 3.106 ? . 55602
H(403) H(91) 2.795 ? . 56602
H(403) H(102) 3.319 ? . 56602
H(403) H(112) 2.887 ? . 56602
H(403) H(423) 3.493 ? . 55602
H(403) H(432) 3.479 ? . 55602
H(403) H(433) 3.122 ? . 55602
H(421) H(101) 3.472 ? . 56602
H(421) H(113) 3.339 ? . 56602
H(421) H(402) 2.911 ? . 55602
H(422) C(10) 3.265 ? . 56602
H(422) H(101) 2.545 ? . 56602
H(422) H(102) 3.183 ? . 56602
H(422) H(112) 3.309 ? . 56602
H(422) H(113) 3.171 ? . 56602
H(423) C(11) 3.540 ? . 56602
H(423) C(40) 3.458 ? . 55602
H(423) H(101) 3.547 ? . 56602
H(423) H(112) 3.023 ? . 56602
H(423) H(113) 3.166 ? . 56602
H(423) H(402) 2.656 ? . 55602
H(423) H(403) 3.493 ? . 55602
H(431) O(12) 2.611 ? . .
H(431) O(13) 3.173 ? . .
H(431) N(12) 3.115 ? . .
H(431) C(20) 3.275 ? . 44501
H(431) H(20) 2.381 ? . 44501
H(431) H(151) 3.560 ? . 44501
H(432) C(20) 3.551 ? . 44501
H(432) C(40) 3.264 ? . 55602
H(432) H(20) 2.755 ? . 44501
H(432) H(401) 2.926 ? . 55602
H(432) H(402) 2.892 ? . 55602
H(432) H(403) 3.479 ? . 55602
H(433) C(11) 3.316 ? . 54501
H(433) C(40) 3.346 ? . 55602
H(433) H(91) 3.313 ? . 54501
H(433) H(93) 3.465 ? . 54501
H(433) H(111) 3.147 ? . 54501
H(433) H(112) 2.645 ? . 54501
H(433) H(401) 3.253 ? . 55602
H(433) H(402) 3.106 ? . 55602
H(433) H(403) 3.122 ? . 55602
H(441) O(11) 3.560 ? . 45501
H(441) C(20) 3.525 ? . 44501
H(441) H(20) 2.728 ? . 44501
H(442) O(9) 3.458 ? . 45501
H(442) H(132) 3.466 ? . 45501
H(442) H(133) 3.521 ? . 45501
H(443) O(11) 3.481 ? . 45501
H(443) C(19) 3.460 ? . 44501
H(443) C(20) 3.255 ? . 44501
H(443) H(381) 3.450 ? . 45501
H(443) H(382) 3.562 ? . 45501
H(443) H(19) 2.962 ? . 44501
H(443) H(20) 2.535 ? . 44501
H(451) C(24) 2.915 ? . .
H(451) C(25) 3.106 ? . .
H(451) H(24) 2.855 ? . .
H(451) H(25) 3.197 ? . .
H(451) H(292) 3.490 ? . 45501
H(452) O(10) 2.355 ? . .
H(452) O(11) 3.129 ? . .
H(452) N(11) 3.053 ? . .
H(452) H(11) 3.235 ? . .
H(05) O(12) 1.867 ? . .
H(05) O(13) 2.176 ? . .
H(05) O(14) 3.579 ? . .
H(05) N(12) 2.373 ? . .
H(05) H(20) 3.331 ? . 44501
H(511) O(4) 2.952 ? . 66702
H(511) C(58) 3.270 ? . 65501
H(511) H(25) 3.291 ? . .
H(511) H(581) 3.439 ? . 65501
H(511) H(582) 3.218 ? . 65501
H(511) H(583) 2.671 ? . 65501
H(512) O(4) 3.453 ? . 66702
H(512) C(25) 3.287 ? . .
H(512) H(25) 2.763 ? . .
H(512) H(55) 3.092 ? . 55702
H(581) O(3) 2.771 ? . 44501
H(581) O(4) 2.779 ? . 44501
H(581) O(4) 2.717 ? . 56702
H(581) N(4) 2.861 ? . 44501
H(581) H(53) 3.537 ? . 45501
H(581) H(53) 3.129 ? . 55702
H(581) H(511) 3.439 ? . 45501
H(582) O(3) 3.567 ? . 44501
H(582) O(11) 2.982 ? . 45501
H(582) N(2) 3.280 ? . 44501
H(582) C(17) 3.225 ? . 44501
H(582) C(18) 3.078 ? . 44501
H(582) C(19) 2.881 ? . 44501
H(582) C(20) 2.867 ? . 44501
H(582) C(21) 3.087 ? . 44501
H(582) H(19) 3.324 ? . 44501
H(582) H(20) 3.281 ? . 44501
H(582) H(301) 3.097 ? . 45501
H(582) H(511) 3.218 ? . 45501
H(583) O(4) 2.771 ? . 56702
H(583) O(11) 2.857 ? . 45501
H(583) C(26) 3.260 ? . 45501
H(583) H(26) 2.640 ? . 45501
H(583) H(301) 3.346 ? . 45501
H(583) H(511) 2.671 ? . 45501
O(1) O(9) 2.585(3) ? . .
O(1) O(10) 3.082(3) ? . .
H(01) O(9) 1.65 ? . .
H(01) O(10) 2.32 ? . .
O(3) Ni(1) 3.231(3) ? . .
O(5) O(12) 2.819(4) ? . .
O(5) O(13) 2.874(3) ? . .
H(05) O(12) 1.87 ? . .
H(05) O(13) 2.18 ? . .
Ni(2) O(7) 3.238(3) ? . .

loop_
_geom_torsion_atom_site_label_1
_geom_torsion_atom_site_label_2
_geom_torsion_atom_site_label_3
_geom_torsion_atom_site_label_4
_geom_torsion
_geom_torsion_publ_flag
_geom_torsion_site_symmetry_1
_geom_torsion_site_symmetry_2
_geom_torsion_site_symmetry_3
_geom_torsion_site_symmetry_4
O(1) Ni(1) O(2) N(4) -82.4(19) ? . . . .
O(2) Ni(1) O(1) C(7) -13(2) ? . . . .
O(1) Ni(1) N(1) C(1) 15.2(2) ? . . . .
O(1) Ni(1) N(1) C(16) -106.1(2) ? . . . .
O(1) Ni(1) N(1) C(22) 132.4(2) ? . . . .
N(1) Ni(1) O(1) C(7) 37.5(2) ? . . . .
O(1) Ni(1) N(2) C(17) 91.9(2) ? . . . .
O(1) Ni(1) N(2) C(21) -78.0(3) ? . . . .
N(2) Ni(1) O(1) C(7) -45.2(2) ? . . . .
O(1) Ni(1) N(3) C(23) -110.9(2) ? . . . .
O(1) Ni(1) N(3) C(27) 73.2(3) ? . . . .
N(3) Ni(1) O(1) C(7) 116.8(2) ? . . . .
O(1) Ni(1) N(5) C(28) -142.5(19) ? . . . .
N(5) Ni(1) O(1) C(7) -148.2(2) ? . . . .
O(2) Ni(1) N(1) C(1) -167.0(2) ? . . . .
O(2) Ni(1) N(1) C(16) 71.7(2) ? . . . .
O(2) Ni(1) N(1) C(22) -49.8(2) ? . . . .
N(1) Ni(1) O(2) N(4) -132.8(2) ? . . . .
O(2) Ni(1) N(2) C(17) -86.6(2) ? . . . .
O(2) Ni(1) N(2) C(21) 103.5(3) ? . . . .
N(2) Ni(1) O(2) N(4) -50.1(2) ? . . . .
O(2) Ni(1) N(3) C(23) 66.9(2) ? . . . .
O(2) Ni(1) N(3) C(27) -109.0(3) ? . . . .
N(3) Ni(1) O(2) N(4) 147.7(2) ? . . . .
O(2) Ni(1) N(5) C(28) 39.5(19) ? . . . .
N(5) Ni(1) O(2) N(4) 52.8(2) ? . . . .
N(1) Ni(1) N(2) C(17) 1.4(2) ? . . . .
N(1) Ni(1) N(2) C(21) -168.5(3) ? . . . .
N(2) Ni(1) N(1) C(1) 102.3(2) ? . . . .
N(2) Ni(1) N(1) C(16) -19.1(2) ? . . . .
N(2) Ni(1) N(1) C(22) -140.5(2) ? . . . .
N(1) Ni(1) N(3) C(23) -21.9(2) ? . . . .
N(1) Ni(1) N(3) C(27) 162.2(3) ? . . . .
N(3) Ni(1) N(1) C(1) -81.1(2) ? . . . .
N(3) Ni(1) N(1) C(16) 157.6(2) ? . . . .
N(3) Ni(1) N(1) C(22) 36.1(2) ? . . . .
N(1) Ni(1) N(5) C(28) -74(2) ? . . . .
N(5) Ni(1) N(1) C(1) -53.4(12) ? . . . .
N(5) Ni(1) N(1) C(16) -174.7(10) ? . . . .
N(5) Ni(1) N(1) C(22) 63.8(11) ? . . . .
N(2) Ni(1) N(3) C(23) -11.2(5) ? . . . .
N(2) Ni(1) N(3) C(27) 173.0(3) ? . . . .
N(3) Ni(1) N(2) C(17) -9.3(5) ? . . . .
N(3) Ni(1) N(2) C(21) -179.2(3) ? . . . .
N(2) Ni(1) N(5) C(28) 131.0(19) ? . . . .
N(5) Ni(1) N(2) C(17) 178.8(2) ? . . . .
N(5) Ni(1) N(2) C(21) 8.9(3) ? . . . .
N(3) Ni(1) N(5) C(28) -46.5(19) ? . . . .
N(5) Ni(1) N(3) C(23) 160.9(2) ? . . . .
N(5) Ni(1) N(3) C(27) -15.0(3) ? . . . .
O(5) Ni(2) O(6) N(9) 82.5(15) ? . . . .
O(6) Ni(2) O(5) C(36) 6.9(15) ? . . . .
O(5) Ni(2) N(6) C(30) -14.0(2) ? . . . .
O(5) Ni(2) N(6) C(45) 107.7(2) ? . . . .
O(5) Ni(2) N(6) C(51) -131.1(2) ? . . . .
N(6) Ni(2) O(5) C(36) -40.1(2) ? . . . .
O(5) Ni(2) N(7) C(46) -91.4(2) ? . . . .
O(5) Ni(2) N(7) C(50) 76.5(3) ? . . . .
N(7) Ni(2) O(5) C(36) 42.5(2) ? . . . .
O(5) Ni(2) N(8) C(52) 109.8(2) ? . . . .
O(5) Ni(2) N(8) C(56) -74.1(3) ? . . . .
N(8) Ni(2) O(5) C(36) -119.7(2) ? . . . .
O(5) Ni(2) N(10) C(57) 147(2) ? . . . .
N(10) Ni(2) O(5) C(36) 145.0(2) ? . . . .
O(6) Ni(2) N(6) C(30) 168.6(2) ? . . . .
O(6) Ni(2) N(6) C(45) -69.6(2) ? . . . .
O(6) Ni(2) N(6) C(51) 51.5(2) ? . . . .
N(6) Ni(2) O(6) N(9) 129.6(2) ? . . . .
O(6) Ni(2) N(7) C(46) 86.5(2) ? . . . .
O(6) Ni(2) N(7) C(50) -105.6(3) ? . . . .
N(7) Ni(2) O(6) N(9) 47.0(2) ? . . . .
O(6) Ni(2) N(8) C(52) -67.3(2) ? . . . .
O(6) Ni(2) N(8) C(56) 108.8(3) ? . . . .
N(8) Ni(2) O(6) N(9) -150.6(2) ? . . . .
O(6) Ni(2) N(10) C(57) -36(2) ? . . . .
N(10) Ni(2) O(6) N(9) -55.4(2) ? . . . .
N(6) Ni(2) N(7) C(46) -1.3(2) ? . . . .
N(6) Ni(2) N(7) C(50) 166.6(3) ? . . . .
N(7) Ni(2) N(6) C(30) -101.8(2) ? . . . .
N(7) Ni(2) N(6) C(45) 20.0(2) ? . . . .
N(7) Ni(2) N(6) C(51) 141.1(2) ? . . . .
N(6) Ni(2) N(8) C(52) 21.1(2) ? . . . .
N(6) Ni(2) N(8) C(56) -162.8(3) ? . . . .
N(8) Ni(2) N(6) C(30) 81.8(2) ? . . . .
N(8) Ni(2) N(6) C(45) -156.5(2) ? . . . .
N(8) Ni(2) N(6) C(51) -35.3(2) ? . . . .
N(6) Ni(2) N(10) C(57) 78(3) ? . . . .
N(10) Ni(2) N(6) C(30) 54.0(13) ? . . . .
N(10) Ni(2) N(6) C(45) 175.8(11) ? . . . .
N(10) Ni(2) N(6) C(51) -63.1(12) ? . . . .
N(7) Ni(2) N(8) C(52) 9.5(5) ? . . . .
N(7) Ni(2) N(8) C(56) -174.4(3) ? . . . .
N(8) Ni(2) N(7) C(46) 10.1(5) ? . . . .
N(8) Ni(2) N(7) C(50) 178.0(3) ? . . . .
N(7) Ni(2) N(10) C(57) -126(2) ? . . . .
N(10) Ni(2) N(7) C(46) -179.0(2) ? . . . .
N(10) Ni(2) N(7) C(50) -11.1(3) ? . . . .
N(8) Ni(2) N(10) C(57) 51(2) ? . . . .
N(10) Ni(2) N(8) C(52) -161.5(2) ? . . . .
N(10) Ni(2) N(8) C(56) 14.6(3) ? . . . .
Ni(1) O(1) C(7) C(2) -47.3(3) ? . . . .
Ni(1) O(1) C(7) C(6) 130.9(3) ? . . . .
Ni(1) O(2) N(4) O(3) -14.9(5) ? . . . .
Ni(1) O(2) N(4) O(4) 167.3(2) ? . . . .
Ni(2) O(5) C(36) C(31) 48.8(3) ? . . . .
Ni(2) O(5) C(36) C(35) -127.8(3) ? . . . .
Ni(2) O(6) N(9) O(7) 21.0(5) ? . . . .
Ni(2) O(6) N(9) O(8) -161.7(3) ? . . . .
Ni(1) N(1) C(1) C(2) -63.0(3) ? . . . .
Ni(1) N(1) C(16) C(17) 32.6(3) ? . . . .
Ni(1) N(1) C(22) C(23) -44.5(2) ? . . . .
C(1) N(1) C(16) C(17) -89.4(3) ? . . . .
C(16) N(1) C(1) C(2) 56.7(3) ? . . . .
C(1) N(1) C(22) C(23) 74.9(3) ? . . . .
C(22) N(1) C(1) C(2) -178.6(2) ? . . . .
C(16) N(1) C(22) C(23) -162.2(2) ? . . . .
C(22) N(1) C(16) C(17) 149.0(2) ? . . . .
Ni(1) N(2) C(17) C(16) 17.2(3) ? . . . .
Ni(1) N(2) C(17) C(18) -166.4(2) ? . . . .
Ni(1) N(2) C(21) C(20) 167.9(2) ? . . . .
C(17) N(2) C(21) C(20) -1.5(5) ? . . . .
C(21) N(2) C(17) C(16) -172.1(3) ? . . . .
C(21) N(2) C(17) C(18) 4.3(5) ? . . . .
Ni(1) N(3) C(23) C(22) 2.4(3) ? . . . .
Ni(1) N(3) C(23) C(24) -176.7(2) ? . . . .
Ni(1) N(3) C(27) C(26) 175.4(2) ? . . . .
C(23) N(3) C(27) C(26) -0.3(5) ? . . . .
C(27) N(3) C(23) C(22) 178.8(2) ? . . . .
C(27) N(3) C(23) C(24) -0.3(5) ? . . . .
Ni(1) N(5) C(28) C(29) -4(23) ? . . . .
Ni(2) N(6) C(30) C(31) 63.2(3) ? . . . .
Ni(2) N(6) C(45) C(46) -34.2(3) ? . . . .
Ni(2) N(6) C(51) C(52) 44.1(2) ? . . . .
C(30) N(6) C(45) C(46) 88.2(3) ? . . . .
C(45) N(6) C(30) C(31) -56.6(3) ? . . . .
C(30) N(6) C(51) C(52) -75.5(3) ? . . . .
C(51) N(6) C(30) C(31) 178.5(2) ? . . . .
C(45) N(6) C(51) C(52) 161.3(2) ? . . . .
C(51) N(6) C(45) C(46) -150.0(2) ? . . . .
Ni(2) N(7) C(46) C(45) -18.1(3) ? . . . .
Ni(2) N(7) C(46) C(47) 165.3(2) ? . . . .
Ni(2) N(7) C(50) C(49) -167.7(2) ? . . . .
C(46) N(7) C(50) C(49) -0.3(5) ? . . . .
C(50) N(7) C(46) C(45) 172.7(3) ? . . . .
C(50) N(7) C(46) C(47) -3.9(5) ? . . . .
Ni(2) N(8) C(52) C(51) -1.1(3) ? . . . .
Ni(2) N(8) C(52) C(53) 176.2(2) ? . . . .
Ni(2) N(8) C(56) C(55) -176.1(2) ? . . . .
C(52) N(8) C(56) C(55) -0.3(5) ? . . . .
C(56) N(8) C(52) C(51) -177.6(3) ? . . . .
C(56) N(8) C(52) C(53) -0.3(4) ? . . . .
Ni(2) N(10) C(57) C(58) -12(14) ? . . . .
N(1) C(1) C(2) C(3) -113.6(3) ? . . . .
N(1) C(1) C(2) C(7) 66.3(4) ? . . . .
C(1) C(2) C(3) C(4) -178.1(3) ? . . . .
C(1) C(2) C(7) O(1) -3.1(4) ? . . . .
C(1) C(2) C(7) C(6) 178.6(3) ? . . . .
C(3) C(2) C(7) O(1) 176.7(3) ? . . . .
C(3) C(2) C(7) C(6) -1.5(5) ? . . . .
C(7) C(2) C(3) C(4) 2.0(5) ? . . . .
C(2) C(3) C(4) C(5) -1.7(5) ? . . . .
C(2) C(3) C(4) C(8) -177.7(3) ? . . . .
C(3) C(4) C(5) C(6) 0.9(6) ? . . . .
C(3) C(4) C(8) C(9) -31.0(5) ? . . . .
C(3) C(4) C(8) C(10) -151.0(4) ? . . . .
C(3) C(4) C(8) C(11) 87.7(4) ? . . . .
C(5) C(4) C(8) C(9) 153.1(4) ? . . . .
C(5) C(4) C(8) C(10) 33.1(5) ? . . . .
C(5) C(4) C(8) C(11) -88.2(4) ? . . . .
C(8) C(4) C(5) C(6) 176.9(3) ? . . . .
C(4) C(5) C(6) C(7) -0.4(6) ? . . . .
C(4) C(5) C(6) C(12) 175.7(3) ? . . . .
C(5) C(6) C(7) O(1) -177.4(3) ? . . . .
C(5) C(6) C(7) C(2) 0.7(5) ? . . . .
C(5) C(6) C(12) C(13) -105.5(4) ? . . . .
C(5) C(6) C(12) C(14) 13.0(5) ? . . . .
C(5) C(6) C(12) C(15) 132.4(4) ? . . . .
C(7) C(6) C(12) C(13) 70.3(4) ? . . . .
C(7) C(6) C(12) C(14) -171.2(3) ? . . . .
C(7) C(6) C(12) C(15) -51.9(5) ? . . . .
C(12) C(6) C(7) O(1) 6.7(5) ? . . . .
C(12) C(6) C(7) C(2) -175.2(3) ? . . . .
N(1) C(16) C(17) N(2) -34.1(4) ? . . . .
N(1) C(16) C(17) C(18) 149.6(3) ? . . . .
N(2) C(17) C(18) C(19) -3.8(5) ? . . . .
C(16) C(17) C(18) C(19) 172.3(3) ? . . . .
C(17) C(18) C(19) C(20) 0.6(5) ? . . . .
C(18) C(19) C(20) C(21) 2.1(6) ? . . . .
C(19) C(20) C(21) N(2) -1.7(6) ? . . . .
N(1) C(22) C(23) N(3) 28.9(3) ? . . . .
N(1) C(22) C(23) C(24) -152.1(3) ? . . . .
N(3) C(23) C(24) C(25) 1.2(5) ? . . . .
C(22) C(23) C(24) C(25) -177.8(3) ? . . . .
C(23) C(24) C(25) C(26) -1.5(5) ? . . . .
C(24) C(25) C(26) C(27) 0.9(5) ? . . . .
C(25) C(26) C(27) N(3) -0.0(5) ? . . . .
N(6) C(30) C(31) C(32) 111.3(3) ? . . . .
N(6) C(30) C(31) C(36) -68.4(4) ? . . . .
C(30) C(31) C(32) C(33) -178.7(3) ? . . . .
C(30) C(31) C(36) O(5) 4.3(4) ? . . . .
C(30) C(31) C(36) C(35) -179.1(3) ? . . . .
C(32) C(31) C(36) O(5) -175.4(3) ? . . . .
C(32) C(31) C(36) C(35) 1.2(5) ? . . . .
C(36) C(31) C(32) C(33) 1.0(5) ? . . . .
C(31) C(32) C(33) C(34) -1.7(5) ? . . . .
C(31) C(32) C(33) C(37) 176.3(3) ? . . . .
C(32) C(33) C(34) C(35) 0.2(5) ? . . . .
C(32) C(33) C(37) C(38) 27.1(6) ? . . . .
C(32) C(33) C(37) C(39) -89.8(5) ? . . . .
C(32) C(33) C(37) C(40) 148.5(4) ? . . . .
C(34) C(33) C(37) C(38) -155.0(4) ? . . . .
C(34) C(33) C(37) C(39) 88.1(5) ? . . . .
C(34) C(33) C(37) C(40) -33.7(5) ? . . . .
C(37) C(33) C(34) C(35) -177.7(3) ? . . . .
C(33) C(34) C(35) C(36) 1.8(5) ? . . . .
C(33) C(34) C(35) C(41) -174.2(3) ? . . . .
C(34) C(35) C(36) O(5) 173.9(3) ? . . . .
C(34) C(35) C(36) C(31) -2.5(5) ? . . . .
C(34) C(35) C(41) C(42) -5.8(5) ? . . . .
C(34) C(35) C(41) C(43) 110.9(4) ? . . . .
C(34) C(35) C(41) C(44) -125.0(4) ? . . . .
C(36) C(35) C(41) C(42) 178.4(3) ? . . . .
C(36) C(35) C(41) C(43) -64.9(4) ? . . . .
C(36) C(35) C(41) C(44) 59.3(5) ? . . . .
C(41) C(35) C(36) O(5) -10.1(5) ? . . . .
C(41) C(35) C(36) C(31) 173.5(3) ? . . . .
N(6) C(45) C(46) N(7) 35.8(4) ? . . . .
N(6) C(45) C(46) C(47) -147.7(3) ? . . . .
N(7) C(46) C(47) C(48) 4.5(5) ? . . . .
C(45) C(46) C(47) C(48) -171.8(3) ? . . . .
C(46) C(47) C(48) C(49) -0.9(5) ? . . . .
C(47) C(48) C(49) C(50) -3.0(6) ? . . . .
C(48) C(49) C(50) N(7) 3.8(6) ? . . . .
N(6) C(51) C(52) N(8) -29.5(4) ? . . . .
N(6) C(51) C(52) C(53) 153.2(3) ? . . . .
N(8) C(52) C(53) C(54) 0.6(5) ? . . . .
C(51) C(52) C(53) C(54) 177.7(3) ? . . . .
C(52) C(53) C(54) C(55) -0.2(5) ? . . . .
C(53) C(54) C(55) C(56) -0.3(5) ? . . . .
C(54) C(55) C(56) N(8) 0.6(5) ? . . . .
